data_4319662
loop_
_publ_author_name
'James E. Redman'
'Neil Feeder'
'Simon J. Teat'
'Jeremy K. M. Sanders'

_publ_contact_author
;
  Jeremy K. M. Sanders
  University Chemical Laboratory
  University of Cambridge
  Lensfield Road
  Cambridge, CB2 1EW
  UK
;
_publ_contact_author_email jkms@cam.ac.uk
_publ_contact_author_fax 44(1223)336017
_publ_contact_author_phone 44(1223)336411
_publ_section_title
;
 Rh(III) Porphyrins as Building Blocks for Porphyrin Coordination Arrays:
 From Dimers to Heterometallic Undecamers
;
_journal_name_full 'Inorganic Chemistry'
_journal_page_first 2486
_journal_page_last 2499
_journal_paper_doi 10.1021/ic001038f
_journal_volume 40
_journal_year 2001
_chemical_formula_moiety 'C126 H164 I2 N10 Rh2, C H2 Cl2'
_chemical_formula_sum 'C127 H166 Cl2 I2 N10 Rh2'
_chemical_formula_weight 2363.22
_chemical_name_systematic
; 
 ? 
;
_space_group_IT_number 14
_symmetry_cell_setting monoclinic
_symmetry_space_group_name_Hall '-P 2ybc'
_symmetry_space_group_name_H-M 'P 1 21/c 1'
_atom_sites_solution_hydrogens geom
_atom_sites_solution_primary direct
_atom_sites_solution_secondary difmap
_audit_creation_method SHELXL-97
_cell_angle_alpha 90.00
_cell_angle_beta 108.140(2)
_cell_angle_gamma 90.00
_cell_formula_units_Z 4
_cell_length_a 14.8653(8)
_cell_length_b 34.7225(18)
_cell_length_c 23.6103(12)
_cell_measurement_reflns_used 73822
_cell_measurement_temperature 150(2)
_cell_measurement_theta_max 29.01
_cell_measurement_theta_min 3.01
_cell_volume 11581.0(11)
_computing_cell_refinement 'LSCELL (CLEGG, 1997)'
_computing_data_collection 'Bruker SMART'
_computing_data_reduction 'Bruker SAINT'
_computing_molecular_graphics 'XP (Sheldrick, 1996)'
_computing_publication_material 'SHELXL-97 (Sheldrick, 1997)'
_computing_structure_refinement 'SHELXL-97 (Sheldrick, 1997)'
_computing_structure_solution 'SHELXS-97 (Sheldrick, 1990)'
_diffrn_ambient_temperature 150(2)
_diffrn_detector_area_resol_mean 8.192
_diffrn_measured_fraction_theta_full 0.997
_diffrn_measured_fraction_theta_max 0.997
_diffrn_measurement_device_type 'Bruker SMART CCD'
_diffrn_measurement_method 'Thin slice, \w-scans'
_diffrn_radiation_monochromator 'Silicon 111'
_diffrn_radiation_source 'Daresbury SRS, Station 9.8'
_diffrn_radiation_type Synchrotron
_diffrn_radiation_wavelength 0.6923
_diffrn_reflns_av_R_equivalents 0.0727
_diffrn_reflns_av_sigmaI/netI 0.0604
_diffrn_reflns_limit_h_max 18
_diffrn_reflns_limit_h_min -18
_diffrn_reflns_limit_k_max 42
_diffrn_reflns_limit_k_min -42
_diffrn_reflns_limit_l_max 28
_diffrn_reflns_limit_l_min -28
_diffrn_reflns_number 88740
_diffrn_reflns_theta_full 25.00
_diffrn_reflns_theta_max 25.00
_diffrn_reflns_theta_min 1.81
_exptl_absorpt_coefficient_mu 0.917
_exptl_absorpt_correction_T_max 0.9819
_exptl_absorpt_correction_T_min 0.8671
_exptl_absorpt_correction_type multiscans
_exptl_crystal_colour red
_exptl_crystal_density_diffrn 1.355
_exptl_crystal_density_method 'not measured'
_exptl_crystal_description block
_exptl_crystal_F_000 4912
_exptl_crystal_size_max 0.16
_exptl_crystal_size_mid 0.08
_exptl_crystal_size_min 0.02
_refine_diff_density_max 2.350
_refine_diff_density_min -3.980
_refine_diff_density_rms 0.211
_refine_ls_extinction_method none
_refine_ls_goodness_of_fit_ref 1.214
_refine_ls_hydrogen_treatment mixed
_refine_ls_matrix_type full
_refine_ls_number_parameters 606
_refine_ls_number_reflns 22006
_refine_ls_number_restraints 95
_refine_ls_restrained_S_all 1.213
_refine_ls_R_factor_all 0.1561
_refine_ls_R_factor_gt 0.1373
_refine_ls_shift/su_max 0.479
_refine_ls_shift/su_mean 0.010
_refine_ls_structure_factor_coef Fsqd
_refine_ls_weighting_details 'calc w=1/[\s^2^(Fo^2^)+(0.0003P)^2^+410.8375P] where P=(Fo^2^+2Fc^2^)/3'
_refine_ls_weighting_scheme calc
_refine_ls_wR_factor_gt 0.2755
_refine_ls_wR_factor_ref 0.2816
_reflns_number_gt 17962
_reflns_number_total 22006
_reflns_threshold_expression >2sigma(I)
_cod_data_source_file ic001038f_04.cif
_cod_data_source_block js0009
_cod_depositor_comments
;
The following automatic conversions were performed:

'_symmetry_cell_setting' value 'Monoclinic' changed to 'monoclinic'
according to the built-in table from CIF Core dictionary named
'cif_core.dic' version 2.4.1 from 2010-06-29.

Automatic conversion script
Id: cif_fix_values 1646 2011-03-28 12:23:43Z adriana 
;
_cod_original_cell_volume 11581.0(10)
_cod_database_code 4319662

loop_
_symmetry_equiv_pos_as_xyz
'x, y, z'
'-x, y+1/2, -z+1/2'
'-x, -y, -z'
'x, -y-1/2, z-1/2'

loop_
_atom_site_label
_atom_site_type_symbol
_atom_site_fract_x
_atom_site_fract_y
_atom_site_fract_z
_atom_site_U_iso_or_equiv
_atom_site_adp_type
_atom_site_occupancy
_atom_site_symmetry_multiplicity
_atom_site_calc_flag
_atom_site_refinement_flags
_atom_site_disorder_assembly
_atom_site_disorder_group
I1_1 I -0.33764(6) 0.16801(3) 0.51241(4) 0.0296(2) Uani 1 1 d . . .
Rh1_1 Rh -0.25161(6) 0.16911(3) 0.62729(4) 0.0160(2) Uani 1 1 d . . .
N1_1 N -0.3819(7) 0.1632(3) 0.6385(4) 0.021(2) Uiso 1 1 d . . .
N2_1 N -0.2690(7) 0.2268(3) 0.6312(4) 0.016(2) Uiso 1 1 d . . .
N3_1 N -0.1241(7) 0.1753(3) 0.6121(4) 0.018(2) Uiso 1 1 d . . .
N4_1 N -0.2326(7) 0.1110(3) 0.6220(5) 0.022(2) Uiso 1 1 d . . .
C1_1 C -0.3879(10) 0.0928(4) 0.6305(6) 0.030(3) Uiso 1 1 d . . .
H1_1 H -0.4271 0.0712 0.6307 0.036 Uiso 1 1 calc R . .
C2_1 C -0.4266(9) 0.1282(4) 0.6345(6) 0.025(3) Uiso 1 1 d . . .
C3_1 C -0.5222(10) 0.1342(4) 0.6352(6) 0.030(3) Uiso 1 1 d . . .
C4_1 C -0.5352(10) 0.1727(4) 0.6379(6) 0.030(3) Uiso 1 1 d . . .
C5_1 C -0.4459(8) 0.1910(3) 0.6407(5) 0.019(2) Uiso 1 1 d . . .
C6_1 C -0.4279(8) 0.2303(3) 0.6436(5) 0.019(2) Uiso 1 1 d . . .
C7_1 C -0.3436(8) 0.2474(3) 0.6399(5) 0.020(2) Uiso 1 1 d . . .
C8_1 C -0.3217(9) 0.2888(4) 0.6436(6) 0.027(3) Uiso 1 1 d . . .
C9_1 C -0.2343(10) 0.2919(4) 0.6343(6) 0.029(3) Uiso 1 1 d . . .
C10_1 C -0.2032(8) 0.2538(3) 0.6281(5) 0.018(2) Uiso 1 1 d . . .
C11_1 C -0.1188(8) 0.2457(3) 0.6170(5) 0.020(2) Uiso 1 1 d . . .
H11_1 H -0.0811 0.2673 0.6142 0.023 Uiso 1 1 calc R . .
C12_1 C -0.0832(8) 0.2098(3) 0.6094(5) 0.019(2) Uiso 1 1 d . . .
C13_1 C 0.0041(9) 0.2051(4) 0.5952(6) 0.024(3) Uiso 1 1 d . . .
C14_1 C 0.0126(9) 0.1667(4) 0.5867(6) 0.025(3) Uiso 1 1 d . . .
C15_1 C -0.0679(9) 0.1476(4) 0.5985(6) 0.023(3) Uiso 1 1 d . . .
C16_1 C -0.0838(9) 0.1079(4) 0.5995(6) 0.025(3) Uiso 1 1 d . . .
C17_1 C -0.1609(9) 0.0911(4) 0.6123(6) 0.026(3) Uiso 1 1 d . . .
C18_1 C -0.1791(11) 0.0496(4) 0.6143(7) 0.035(3) Uiso 1 1 d . . .
C19_1 C -0.2648(11) 0.0458(4) 0.6215(7) 0.036(3) Uiso 1 1 d . . .
C20_1 C -0.3000(9) 0.0845(4) 0.6263(6) 0.027(3) Uiso 1 1 d . . .
C21_1 C -0.6269(11) 0.1896(5) 0.6387(7) 0.040(4) Uiso 1 1 d . . .
H21A_1 H -0.6525 0.2060 0.6036 0.061 Uiso 1 1 calc R . .
H21B_1 H -0.6167 0.2050 0.6749 0.061 Uiso 1 1 calc R . .
H21C_1 H -0.6719 0.1688 0.6382 0.061 Uiso 1 1 calc R . .
C22_1 C -0.3814(12) 0.3222(5) 0.6493(8) 0.047(4) Uiso 1 1 d . . .
H22A_1 H -0.3414 0.3451 0.6616 0.071 Uiso 1 1 calc R . .
H22B_1 H -0.4126 0.3164 0.6793 0.071 Uiso 1 1 calc R . .
H22C_1 H -0.4294 0.3271 0.6109 0.071 Uiso 1 1 calc R . .
C23_1 C 0.0932(10) 0.1506(4) 0.5696(7) 0.036(3) Uiso 1 1 d . . .
H23A_1 H 0.1275 0.1715 0.5575 0.053 Uiso 1 1 calc R . .
H23B_1 H 0.0691 0.1326 0.5362 0.053 Uiso 1 1 calc R . .
H23C_1 H 0.1362 0.1369 0.6036 0.053 Uiso 1 1 calc R . .
C24_1 C -0.1195(13) 0.0157(5) 0.6079(8) 0.051(4) Uiso 1 1 d . . .
H24A_1 H -0.1540 -0.0083 0.6088 0.077 Uiso 1 1 calc R . .
H24B_1 H -0.0599 0.0157 0.6409 0.077 Uiso 1 1 calc R . .
H24C_1 H -0.1059 0.0176 0.5700 0.077 Uiso 1 1 calc R . .
C25_1 C -0.5948(10) 0.1022(5) 0.6269(5) 0.0395(12) Uiso 1 1 d D . .
H25A_1 H -0.6265 0.1047 0.6579 0.047 Uiso 1 1 calc R . .
H25B_1 H -0.5614 0.0771 0.6331 0.047 Uiso 1 1 calc R . .
C26_1 C -0.6703(11) 0.1018(6) 0.5657(6) 0.069(2) Uiso 1 1 d D B .
H26A_1 H -0.7164 0.0811 0.5650 0.083 Uiso 1 1 calc R . .
H26B_1 H -0.7049 0.1266 0.5599 0.083 Uiso 1 1 calc R . .
C27_1 C -0.6310(13) 0.0958(8) 0.5145(6) 0.092(3) Uiso 1 1 d D . .
H27A_1 H -0.5994 0.0704 0.5190 0.111 Uiso 1 1 calc R A 1
H27B_1 H -0.5827 0.1158 0.5162 0.111 Uiso 1 1 calc R A 1
C28_1 C -0.7076(14) 0.0976(9) 0.4535(6) 0.113(4) Uiso 0.50 1 d PD B 1
H28A_1 H -0.7537 0.0765 0.4506 0.135 Uiso 0.50 1 calc PR B 1
H28B_1 H -0.7421 0.1224 0.4498 0.135 Uiso 0.50 1 calc PR B 1
C29_1 C -0.665(2) 0.094(2) 0.4023(8) 0.157(6) Uiso 0.50 1 d PD B 1
H29A_1 H -0.6409 0.0676 0.4018 0.189 Uiso 0.50 1 calc PR B 1
H29B_1 H -0.6116 0.1121 0.4092 0.189 Uiso 0.50 1 calc PR B 1
C30_1 C -0.738(4) 0.103(3) 0.3417(9) 0.181(7) Uiso 0.50 1 d PD B 1
H30A_1 H -0.7462 0.0801 0.3160 0.272 Uiso 0.50 1 calc PR B 1
H30B_1 H -0.7161 0.1245 0.3231 0.272 Uiso 0.50 1 calc PR B 1
H30C_1 H -0.7990 0.1094 0.3473 0.272 Uiso 0.50 1 calc PR B 1
C28'_1 C -0.7076(14) 0.0976(9) 0.4535(6) 0.113(4) Uiso 0.50 1 d P B 2
H28C_1 H -0.7309 0.0713 0.4410 0.135 Uiso 0.50 1 calc PR B 2
H28D_1 H -0.7617 0.1131 0.4569 0.135 Uiso 0.50 1 calc PR B 2
C29'_1 C -0.670(2) 0.1155(19) 0.4060(12) 0.157(6) Uiso 0.50 1 d PD B 2
H29C_1 H -0.6494 0.0947 0.3843 0.189 Uiso 0.50 1 calc PR B 2
H29D_1 H -0.6148 0.1318 0.4256 0.189 Uiso 0.50 1 calc PR B 2
C30'_1 C -0.745(5) 0.140(2) 0.361(3) 0.181(7) Uiso 0.50 1 d PD B 2
H30D_1 H -0.7719 0.1254 0.3243 0.272 Uiso 0.50 1 calc PR B 2
H30E_1 H -0.7163 0.1637 0.3529 0.272 Uiso 0.50 1 calc PR B 2
H30F_1 H -0.7961 0.1463 0.3781 0.272 Uiso 0.50 1 calc PR B 2
C31_1 C -0.1789(10) 0.3276(4) 0.6348(6) 0.0395(12) Uiso 1 1 d D . .
H31A_1 H -0.2233 0.3490 0.6183 0.047 Uiso 1 1 calc R . .
H31B_1 H -0.1392 0.3239 0.6085 0.047 Uiso 1 1 calc R . .
C32_1 C -0.1153(14) 0.3389(5) 0.6967(6) 0.069(2) Uiso 1 1 d D D .
H32A_1 H -0.0668 0.3186 0.7119 0.083 Uiso 1 1 calc R . .
H32B_1 H -0.1538 0.3404 0.7242 0.083 Uiso 1 1 calc R . .
C33_1 C -0.0660(16) 0.3776(5) 0.6966(7) 0.092(3) Uiso 1 1 d D . .
H33A_1 H -0.0190 0.3747 0.6750 0.111 Uiso 1 1 calc R C 1
H33B_1 H -0.1136 0.3967 0.6749 0.111 Uiso 1 1 calc R C 1
C34_1 C -0.0161(14) 0.3925(6) 0.7593(9) 0.113(4) Uiso 0.50 1 d PD D 1
H34A_1 H 0.0337 0.4111 0.7577 0.135 Uiso 0.50 1 calc PR D 1
H34B_1 H 0.0150 0.3708 0.7850 0.135 Uiso 0.50 1 calc PR D 1
C35_1 C -0.085(3) 0.412(2) 0.7868(18) 0.157(6) Uiso 0.50 1 d PD D 1
H35A_1 H -0.1106 0.4358 0.7636 0.189 Uiso 0.50 1 calc PR D 1
H35B_1 H -0.1385 0.3948 0.7842 0.189 Uiso 0.50 1 calc PR D 1
C36_1 C -0.037(4) 0.423(2) 0.8520(17) 0.181(7) Uiso 0.50 1 d PD D 1
H36A_1 H -0.0824 0.4203 0.8743 0.272 Uiso 0.50 1 calc PR D 1
H36B_1 H -0.0162 0.4503 0.8543 0.272 Uiso 0.50 1 calc PR D 1
H36C_1 H 0.0176 0.4066 0.8692 0.272 Uiso 0.50 1 calc PR D 1
C34'_1 C -0.0161(14) 0.3925(6) 0.7593(9) 0.113(4) Uiso 0.50 1 d P D 2
H34C_1 H 0.0374 0.3752 0.7790 0.135 Uiso 0.50 1 calc PR D 2
H34D_1 H 0.0102 0.4184 0.7564 0.135 Uiso 0.50 1 calc PR D 2
C35'_1 C -0.082(3) 0.3951(14) 0.7976(13) 0.157(6) Uiso 0.50 1 d PD D 2
H35C_1 H -0.1455 0.4030 0.7723 0.189 Uiso 0.50 1 calc PR D 2
H35D_1 H -0.0578 0.4153 0.8284 0.189 Uiso 0.50 1 calc PR D 2
C36'_1 C -0.089(5) 0.357(2) 0.828(3) 0.181(7) Uiso 0.50 1 d PD D 2
H36D_1 H -0.0700 0.3358 0.8070 0.272 Uiso 0.50 1 calc PR D 2
H36E_1 H -0.1545 0.3530 0.8278 0.272 Uiso 0.50 1 calc PR D 2
H36F_1 H -0.0472 0.3576 0.8696 0.272 Uiso 0.50 1 calc PR D 2
C37_1 C 0.0711(10) 0.2369(4) 0.5956(6) 0.0395(12) Uiso 1 1 d D . .
H37A_1 H 0.0365 0.2580 0.5699 0.047 Uiso 1 1 calc R . .
H37B_1 H 0.1204 0.2275 0.5790 0.047 Uiso 1 1 calc R . .
C38_1 C 0.1184(13) 0.2523(4) 0.6586(6) 0.069(2) Uiso 1 1 d D . .
H38A_1 H 0.1496 0.2771 0.6556 0.083 Uiso 1 1 calc R . .
H38B_1 H 0.0685 0.2577 0.6773 0.083 Uiso 1 1 calc R . .
C39_1 C 0.1900(12) 0.2261(6) 0.6989(8) 0.092(3) Uiso 1 1 d D . .
H39A_1 H 0.2342 0.2418 0.7304 0.111 Uiso 1 1 calc R . .
H39B_1 H 0.2271 0.2139 0.6754 0.111 Uiso 1 1 calc R . .
C40_1 C 0.1499(15) 0.1944(6) 0.7286(12) 0.113(4) Uiso 1 1 d D . .
H40A_1 H 0.1021 0.1795 0.6978 0.135 Uiso 1 1 calc R . .
H40B_1 H 0.1181 0.2061 0.7556 0.135 Uiso 1 1 calc R . .
C41_1 C 0.2286(17) 0.1672(7) 0.7644(15) 0.157(6) Uiso 1 1 d D . .
H41A_1 H 0.2794 0.1665 0.7455 0.189 Uiso 1 1 calc R . .
H41B_1 H 0.2561 0.1776 0.8052 0.189 Uiso 1 1 calc R . .
C42_1 C 0.194(3) 0.1266(6) 0.7685(18) 0.181(7) Uiso 1 1 d D . .
H42A_1 H 0.1255 0.1255 0.7505 0.272 Uiso 1 1 calc R . .
H42B_1 H 0.2112 0.1189 0.8105 0.272 Uiso 1 1 calc R . .
H42C_1 H 0.2242 0.1090 0.7473 0.272 Uiso 1 1 calc R . .
C43_1 C -0.3156(11) 0.0100(4) 0.6262(6) 0.0395(12) Uiso 1 1 d D . .
H43A_1 H -0.3073 -0.0087 0.5966 0.047 Uiso 1 1 calc R . .
H43B_1 H -0.3840 0.0158 0.6159 0.047 Uiso 1 1 calc R . .
C44_1 C -0.2821(12) -0.0084(5) 0.6878(6) 0.069(2) Uiso 1 1 d D . .
H44A_1 H -0.3085 -0.0347 0.6853 0.083 Uiso 1 1 calc R . .
H44B_1 H -0.2123 -0.0106 0.7006 0.083 Uiso 1 1 calc R . .
C45_1 C -0.3108(12) 0.0142(7) 0.7347(7) 0.092(3) Uiso 1 1 d D . .
H45A_1 H -0.2962 0.0418 0.7317 0.111 Uiso 1 1 calc R . .
H45B_1 H -0.2730 0.0051 0.7748 0.111 Uiso 1 1 calc R . .
C46_1 C -0.4162(13) 0.0098(8) 0.7277(11) 0.113(4) Uiso 1 1 d D . .
H46A_1 H -0.4540 0.0188 0.6876 0.135 Uiso 1 1 calc R . .
H46B_1 H -0.4307 -0.0178 0.7309 0.135 Uiso 1 1 calc R . .
C47_1 C -0.4446(17) 0.0326(10) 0.7749(14) 0.157(6) Uiso 1 1 d D . .
H47A_1 H -0.4338 0.0604 0.7701 0.189 Uiso 1 1 calc R . .
H47B_1 H -0.4041 0.0247 0.8150 0.189 Uiso 1 1 calc R . .
C48_1 C -0.5486(19) 0.0262(12) 0.7702(17) 0.181(7) Uiso 1 1 d D . .
H48A_1 H -0.5872 0.0262 0.7281 0.272 Uiso 1 1 calc R . .
H48B_1 H -0.5698 0.0469 0.7912 0.272 Uiso 1 1 calc R . .
H48C_1 H -0.5554 0.0014 0.7882 0.272 Uiso 1 1 calc R . .
C49_1 C -0.5033(10) 0.2577(4) 0.6484(6) 0.030(3) Uiso 1 1 d . . .
C50_1 C -0.5131(12) 0.2657(5) 0.7039(8) 0.044(4) Uiso 1 1 d . . .
H50_1 H -0.4717 0.2547 0.7393 0.053 Uiso 1 1 calc R . .
C51_1 C -0.5872(13) 0.2911(5) 0.7059(9) 0.054(4) Uiso 1 1 d . . .
H51_1 H -0.5946 0.2975 0.7433 0.064 Uiso 1 1 calc R . .
C52_1 C -0.6475(14) 0.3061(6) 0.6554(9) 0.060(5) Uiso 1 1 d . . .
H52_1 H -0.6961 0.3232 0.6579 0.072 Uiso 1 1 calc R . .
C53_1 C -0.6390(14) 0.2971(6) 0.6017(9) 0.061(5) Uiso 1 1 d . . .
H53_1 H -0.6840 0.3068 0.5665 0.073 Uiso 1 1 calc R . .
C54_1 C -0.5651(12) 0.2739(5) 0.5973(8) 0.045(4) Uiso 1 1 d . . .
H54_1 H -0.5570 0.2692 0.5595 0.054 Uiso 1 1 calc R . .
C55_1 C -0.0168(10) 0.0823(4) 0.5814(6) 0.032(3) Uiso 1 1 d . . .
C56_1 C 0.0635(12) 0.0678(5) 0.6232(8) 0.047(4) Uiso 1 1 d . . .
H56_1 H 0.0756 0.0735 0.6642 0.056 Uiso 1 1 calc R . .
C57_1 C 0.1278(15) 0.0444(6) 0.6048(10) 0.064(5) Uiso 1 1 d . . .
H57_1 H 0.1845 0.0354 0.6330 0.077 Uiso 1 1 calc R . .
C58_1 C 0.1071(15) 0.0353(6) 0.5467(9) 0.062(5) Uiso 1 1 d . . .
H58_1 H 0.1493 0.0190 0.5349 0.075 Uiso 1 1 calc R . .
C59_1 C 0.0291(14) 0.0482(6) 0.5047(9) 0.060(5) Uiso 1 1 d . . .
H59_1 H 0.0169 0.0414 0.4641 0.073 Uiso 1 1 calc R . .
C60_1 C -0.0344(12) 0.0722(5) 0.5222(8) 0.044(4) Uiso 1 1 d . . .
H60_1 H -0.0898 0.0815 0.4931 0.053 Uiso 1 1 calc R . .
I1_2 I 0.05070(6) 0.15313(3) 1.05674(4) 0.0299(2) Uani 1 1 d . . .
Rh1_2 Rh -0.03106(6) 0.15931(3) 0.94188(4) 0.0147(2) Uani 1 1 d . . .
N1_2 N -0.1605(7) 0.1642(3) 0.9565(4) 0.018(2) Uiso 1 1 d . E .
N2_2 N -0.0500(7) 0.1011(3) 0.9387(4) 0.019(2) Uiso 1 1 d . E .
N3_2 N 0.1000(7) 0.1543(3) 0.9318(4) 0.018(2) Uiso 1 1 d . E .
N4_2 N -0.0131(7) 0.2179(3) 0.9436(4) 0.019(2) Uiso 1 1 d . E .
C1_2 C -0.1626(8) 0.2343(3) 0.9609(5) 0.020(2) Uiso 1 1 d . . .
H1_2 H -0.1989 0.2553 0.9675 0.024 Uiso 1 1 calc R . .
C2_2 C -0.1984(8) 0.1983(3) 0.9643(5) 0.017(2) Uiso 1 1 d . E .
C3_2 C -0.2853(9) 0.1916(4) 0.9778(6) 0.025(3) Uiso 1 1 d . . .
C4_2 C -0.2955(9) 0.1535(4) 0.9817(6) 0.024(3) Uiso 1 1 d . E .
C5_2 C -0.2154(8) 0.1348(3) 0.9673(5) 0.020(2) Uiso 1 1 d . . .
C6_2 C -0.1996(9) 0.0962(4) 0.9631(6) 0.023(3) Uiso 1 1 d . E .
C7_2 C -0.1240(9) 0.0801(4) 0.9472(6) 0.023(3) Uiso 1 1 d . . .
C8_2 C -0.1069(10) 0.0395(4) 0.9382(6) 0.028(3) Uiso 1 1 d . E .
C9_2 C -0.0233(9) 0.0371(4) 0.9264(6) 0.025(3) Uiso 1 1 d . . .
C10_2 C 0.0127(9) 0.0758(4) 0.9296(6) 0.024(3) Uiso 1 1 d . E .
C11_2 C 0.1044(9) 0.0846(4) 0.9293(6) 0.024(3) Uiso 1 1 d . . .
H11_2 H 0.1427 0.0633 0.9263 0.029 Uiso 1 1 calc R E .
C12_2 C 0.1457(9) 0.1203(4) 0.9329(6) 0.026(3) Uiso 1 1 d . E .
C13_2 C 0.2421(10) 0.1270(4) 0.9343(6) 0.028(3) Uiso 1 1 d . . .
C14_2 C 0.2540(9) 0.1655(4) 0.9348(6) 0.026(3) Uiso 1 1 d . E .
C15_2 C 0.1647(9) 0.1836(3) 0.9324(5) 0.021(2) Uiso 1 1 d . . .
C16_2 C 0.1428(9) 0.2225(3) 0.9296(5) 0.021(2) Uiso 1 1 d . E .
C17_2 C 0.0580(8) 0.2385(3) 0.9336(5) 0.020(2) Uiso 1 1 d . . .
C18_2 C 0.0322(9) 0.2796(4) 0.9287(6) 0.026(3) Uiso 1 1 d . E .
C19_2 C -0.0531(9) 0.2817(4) 0.9378(6) 0.026(3) Uiso 1 1 d . . .
C20_2 C -0.0797(9) 0.2434(3) 0.9490(5) 0.021(3) Uiso 1 1 d . E .
C21_2 C -0.3782(10) 0.1343(4) 0.9940(7) 0.035(3) Uiso 1 1 d . . .
H21A_2 H -0.4168 0.1538 1.0056 0.053 Uiso 1 1 calc R E .
H21B_2 H -0.3549 0.1156 1.0264 0.053 Uiso 1 1 calc R . .
H21C_2 H -0.4166 0.1210 0.9580 0.053 Uiso 1 1 calc R . .
C22_2 C -0.1684(11) 0.0050(5) 0.9377(7) 0.043(4) Uiso 1 1 d . . .
H22A_2 H -0.2272 0.0071 0.9043 0.064 Uiso 1 1 calc R E .
H22B_2 H -0.1834 0.0039 0.9753 0.064 Uiso 1 1 calc R . .
H22C_2 H -0.1347 -0.0185 0.9331 0.064 Uiso 1 1 calc R . .
C23_2 C 0.3476(10) 0.1842(4) 0.9360(6) 0.033(3) Uiso 1 1 d . . .
H23A_2 H 0.3976 0.1646 0.9454 0.049 Uiso 1 1 calc R E .
H23B_2 H 0.3639 0.2044 0.9665 0.049 Uiso 1 1 calc R . .
H23C_2 H 0.3413 0.1954 0.8970 0.049 Uiso 1 1 calc R . .
C24_2 C 0.0799(11) 0.3134(4) 0.9107(7) 0.039(3) Uiso 1 1 d . . .
H24A_2 H 0.0353 0.3350 0.8998 0.058 Uiso 1 1 calc R E .
H24B_2 H 0.1004 0.3063 0.8765 0.058 Uiso 1 1 calc R . .
H24C_2 H 0.1350 0.3210 0.9441 0.058 Uiso 1 1 calc R . .
C25_2 C -0.3515(11) 0.2226(4) 0.9838(6) 0.0395(12) Uiso 0.50 1 d PD E 1
H25A_2 H -0.3148 0.2433 1.0098 0.047 Uiso 0.50 1 calc PR E 1
H25B_2 H -0.3962 0.2118 1.0031 0.047 Uiso 0.50 1 calc PR E 1
C26_2 C -0.408(3) 0.2400(8) 0.9233(10) 0.069(2) Uiso 0.50 1 d PD E 1
H26A_2 H -0.4527 0.2593 0.9296 0.083 Uiso 0.50 1 calc PR E 1
H26B_2 H -0.3635 0.2535 0.9062 0.083 Uiso 0.50 1 calc PR E 1
C27_2 C -0.463(2) 0.2099(13) 0.8791(10) 0.092(3) Uiso 0.50 1 d PD E 1
H27A_2 H -0.5230 0.2212 0.8543 0.111 Uiso 0.50 1 calc PR E 1
H27B_2 H -0.4777 0.1880 0.9014 0.111 Uiso 0.50 1 calc PR E 1
C28_2 C -0.408(4) 0.1949(18) 0.838(3) 0.113(4) Uiso 0.50 1 d PD E 1
H28A_2 H -0.3521 0.1805 0.8626 0.135 Uiso 0.50 1 calc PR E 1
H28B_2 H -0.3860 0.2170 0.8201 0.135 Uiso 0.50 1 calc PR E 1
C29_2 C -0.468(5) 0.1686(16) 0.789(2) 0.157(6) Uiso 0.50 1 d PD E 1
H29A_2 H -0.4318 0.1623 0.7616 0.189 Uiso 0.50 1 calc PR E 1
H29B_2 H -0.5260 0.1825 0.7661 0.189 Uiso 0.50 1 calc PR E 1
C30_2 C -0.496(7) 0.1313(18) 0.813(4) 0.181(7) Uiso 0.50 1 d PD E 1
H30A_2 H -0.4714 0.1093 0.7968 0.272 Uiso 0.50 1 calc PR E 1
H30B_2 H -0.5655 0.1295 0.8015 0.272 Uiso 0.50 1 calc PR E 1
H30C_2 H -0.4703 0.1310 0.8568 0.272 Uiso 0.50 1 calc PR E 1
C25'_2 C -0.3515(11) 0.2226(4) 0.9838(6) 0.0395(12) Uiso 0.50 1 d P E 2
H25C_2 H -0.3711 0.2166 1.0191 0.047 Uiso 0.50 1 calc PR E 2
H25D_2 H -0.3152 0.2470 0.9924 0.047 Uiso 0.50 1 calc PR E 2
C26'_2 C -0.434(3) 0.2295(12) 0.9358(13) 0.069(2) Uiso 0.50 1 d PD E 2
H26C_2 H -0.4672 0.2516 0.9469 0.083 Uiso 0.50 1 calc PR E 2
H26D_2 H -0.4756 0.2068 0.9320 0.083 Uiso 0.50 1 calc PR E 2
C27'_2 C -0.425(3) 0.2379(11) 0.8742(8) 0.092(3) Uiso 0.50 1 d PD E 2
H27C_2 H -0.4848 0.2497 0.8488 0.111 Uiso 0.50 1 calc PR E 2
H27D_2 H -0.3735 0.2567 0.8782 0.111 Uiso 0.50 1 calc PR E 2
C28'_2 C -0.405(3) 0.2015(17) 0.844(2) 0.113(4) Uiso 0.50 1 d PD E 2
H28C_2 H -0.3776 0.2090 0.8120 0.135 Uiso 0.50 1 calc PR E 2
H28D_2 H -0.3572 0.1858 0.8732 0.135 Uiso 0.50 1 calc PR E 2
C29'_2 C -0.493(4) 0.1773(16) 0.816(4) 0.157(6) Uiso 0.50 1 d PD E 2
H29C_2 H -0.5352 0.1909 0.7811 0.189 Uiso 0.50 1 calc PR E 2
H29D_2 H -0.5279 0.1744 0.8457 0.189 Uiso 0.50 1 calc PR E 2
C30'_2 C -0.471(6) 0.1374(15) 0.797(4) 0.181(7) Uiso 0.50 1 d PD E 2
H30D_2 H -0.5220 0.1196 0.7970 0.272 Uiso 0.50 1 calc PR E 2
H30E_2 H -0.4112 0.1281 0.8253 0.272 Uiso 0.50 1 calc PR E 2
H30F_2 H -0.4645 0.1388 0.7572 0.272 Uiso 0.50 1 calc PR E 2
C31_2 C 0.0207(11) 0.0022(4) 0.9097(5) 0.0395(12) Uiso 1 1 d D E .
H31A_2 H 0.0173 -0.0190 0.9370 0.047 Uiso 1 1 calc R . .
H31B_2 H 0.0885 0.0076 0.9160 0.047 Uiso 1 1 calc R . .
C32_2 C -0.0236(14) -0.0116(5) 0.8460(6) 0.069(2) Uiso 1 1 d D . .
H32A_2 H 0.0118 -0.0345 0.8394 0.083 Uiso 1 1 calc R E .
H32B_2 H -0.0894 -0.0198 0.8408 0.083 Uiso 1 1 calc R . .
C33_2 C -0.0248(12) 0.0182(6) 0.7990(7) 0.092(3) Uiso 1 1 d D E .
H33A_2 H -0.0605 0.0410 0.8055 0.111 Uiso 1 1 calc R . .
H33B_2 H -0.0594 0.0074 0.7594 0.111 Uiso 1 1 calc R . .
C34_2 C 0.0720(16) 0.0313(6) 0.7983(11) 0.113(4) Uiso 1 1 d D . .
H34A_2 H 0.1121 0.0362 0.8398 0.135 Uiso 1 1 calc R E .
H34B_2 H 0.0651 0.0560 0.7763 0.135 Uiso 1 1 calc R . .
C35_2 C 0.1222(18) 0.0026(8) 0.7699(17) 0.157(6) Uiso 1 1 d D E .
H35A_2 H 0.0828 -0.0021 0.7282 0.189 Uiso 1 1 calc R . .
H35B_2 H 0.1294 -0.0222 0.7917 0.189 Uiso 1 1 calc R . .
C36_2 C 0.2202(19) 0.0170(11) 0.7705(19) 0.181(7) Uiso 1 1 d D . .
H36A_2 H 0.2149 0.0434 0.7554 0.272 Uiso 1 1 calc R E .
H36B_2 H 0.2447 0.0003 0.7451 0.272 Uiso 1 1 calc R . .
H36C_2 H 0.2636 0.0164 0.8114 0.272 Uiso 1 1 calc R . .
C37_2 C 0.3168(10) 0.0964(4) 0.9402(5) 0.0395(12) Uiso 1 1 d D E .
H37A_2 H 0.3510 0.1016 0.9112 0.047 Uiso 1 1 calc R . .
H37B_2 H 0.2854 0.0710 0.9304 0.047 Uiso 1 1 calc R . .
C38_2 C 0.3878(11) 0.0947(6) 1.0027(6) 0.069(2) Uiso 1 1 d D . .
H38A_2 H 0.4386 0.0763 1.0026 0.083 Uiso 1 1 calc R E .
H38B_2 H 0.4172 0.1204 1.0130 0.083 Uiso 1 1 calc R . .
C39_2 C 0.3446(13) 0.0827(8) 1.0503(6) 0.092(3) Uiso 1 1 d D E .
H39A_2 H 0.3197 0.0561 1.0420 0.111 Uiso 1 1 calc R . .
H39B_2 H 0.2908 0.0999 1.0487 0.111 Uiso 1 1 calc R . .
C40_2 C 0.4163(15) 0.0842(8) 1.1132(6) 0.113(4) Uiso 1 1 d D . .
H40A_2 H 0.4751 0.0709 1.1129 0.135 Uiso 1 1 calc R E .
H40B_2 H 0.4323 0.1114 1.1244 0.135 Uiso 1 1 calc R . .
C41_2 C 0.379(2) 0.0654(9) 1.1595(9) 0.157(6) Uiso 1 1 d D E .
H41A_2 H 0.4292 0.0654 1.1984 0.189 Uiso 1 1 calc R . .
H41B_2 H 0.3622 0.0383 1.1480 0.189 Uiso 1 1 calc R . .
C42_2 C 0.292(2) 0.0854(12) 1.1668(18) 0.181(7) Uiso 1 1 d D . .
H42A_2 H 0.2589 0.0995 1.1302 0.272 Uiso 1 1 calc R E .
H42B_2 H 0.3112 0.1035 1.2003 0.272 Uiso 1 1 calc R . .
H42C_2 H 0.2487 0.0662 1.1746 0.272 Uiso 1 1 calc R . .
C43_2 C -0.1148(10) 0.3161(4) 0.9340(6) 0.0395(12) Uiso 1 1 d D E .
H43A_2 H -0.0759 0.3398 0.9407 0.047 Uiso 1 1 calc R . .
H43B_2 H -0.1464 0.3147 0.9652 0.047 Uiso 1 1 calc R . .
C44_2 C -0.1889(12) 0.3176(5) 0.8728(7) 0.069(2) Uiso 1 1 d D . .
H44A_2 H -0.2267 0.2936 0.8665 0.083 Uiso 1 1 calc R E .
H44B_2 H -0.1563 0.3186 0.8421 0.083 Uiso 1 1 calc R . .
C45_2 C -0.2559(13) 0.3521(5) 0.8643(8) 0.092(3) Uiso 1 1 d D E .
H45A_2 H -0.2203 0.3761 0.8640 0.111 Uiso 1 1 calc R F 1
H45B_2 H -0.2820 0.3534 0.8980 0.111 Uiso 1 1 calc R F 1
C46_2 C -0.3376(14) 0.3488(7) 0.8056(9) 0.113(4) Uiso 0.50 1 d PD E 1
H46A_2 H -0.3113 0.3440 0.7726 0.135 Uiso 0.50 1 calc PR E 1
H46B_2 H -0.3778 0.3265 0.8081 0.135 Uiso 0.50 1 calc PR E 1
C47_2 C -0.398(2) 0.3852(10) 0.7922(17) 0.157(6) Uiso 0.50 1 d PD E 1
H47A_2 H -0.4262 0.3881 0.7485 0.189 Uiso 0.50 1 calc PR E 1
H47B_2 H -0.3580 0.4079 0.8076 0.189 Uiso 0.50 1 calc PR E 1
C48_2 C -0.478(4) 0.384(2) 0.820(4) 0.181(7) Uiso 0.50 1 d PD E 1
H48A_2 H -0.4703 0.3612 0.8463 0.272 Uiso 0.50 1 calc PR E 1
H48B_2 H -0.5395 0.3823 0.7890 0.272 Uiso 0.50 1 calc PR E 1
H48C_2 H -0.4764 0.4072 0.8441 0.272 Uiso 0.50 1 calc PR E 1
C46'_2 C -0.3376(14) 0.3488(7) 0.8056(9) 0.113(4) Uiso 0.50 1 d P E 2
H46C_2 H -0.3167 0.3592 0.7728 0.135 Uiso 0.50 1 calc PR E 2
H46D_2 H -0.3532 0.3212 0.7971 0.135 Uiso 0.50 1 calc PR E 2
C47'_2 C -0.4260(18) 0.3701(13) 0.8074(18) 0.157(6) Uiso 0.50 1 d PD E 2
H47C_2 H -0.4690 0.3733 0.7662 0.189 Uiso 0.50 1 calc PR E 2
H47D_2 H -0.4078 0.3962 0.8241 0.189 Uiso 0.50 1 calc PR E 2
C48'_2 C -0.479(4) 0.350(2) 0.844(4) 0.181(7) Uiso 0.50 1 d PD E 2
H48D_2 H -0.4684 0.3217 0.8435 0.272 Uiso 0.50 1 calc PR E 2
H48E_2 H -0.5468 0.3550 0.8280 0.272 Uiso 0.50 1 calc PR E 2
H48F_2 H -0.4556 0.3587 0.8858 0.272 Uiso 0.50 1 calc PR E 2
C49_2 C -0.2623(10) 0.0688(4) 0.9817(6) 0.029(3) Uiso 1 1 d . . .
C50_2 C -0.3426(12) 0.0549(5) 0.9419(8) 0.050(4) Uiso 1 1 d . E .
H50_2 H -0.3605 0.0634 0.9016 0.060 Uiso 1 1 calc R . .
C51_2 C -0.4002(15) 0.0278(6) 0.9597(10) 0.066(5) Uiso 1 1 d . . .
H51_2 H -0.4558 0.0171 0.9326 0.080 Uiso 1 1 calc R E .
C52_2 C -0.3701(14) 0.0185(6) 1.0182(9) 0.061(5) Uiso 1 1 d . E .
H52_2 H -0.4074 0.0004 1.0311 0.073 Uiso 1 1 calc R . .
C53_2 C -0.2960(15) 0.0315(6) 1.0582(10) 0.064(5) Uiso 1 1 d . . .
H53_2 H -0.2818 0.0238 1.0987 0.076 Uiso 1 1 calc R E .
C54_2 C -0.2356(12) 0.0579(5) 1.0408(8) 0.044(4) Uiso 1 1 d . E .
H54_2 H -0.1793 0.0675 1.0688 0.053 Uiso 1 1 calc R . .
C55_2 C 0.2184(9) 0.2503(4) 0.9254(6) 0.024(3) Uiso 1 1 d . . .
C56_2 C 0.2336(11) 0.2578(4) 0.8716(7) 0.039(3) Uiso 1 1 d . E .
H56_2 H 0.1935 0.2463 0.8362 0.046 Uiso 1 1 calc R . .
C57_2 C 0.3080(13) 0.2823(5) 0.8683(9) 0.052(4) Uiso 1 1 d . . .
H57_2 H 0.3184 0.2875 0.8314 0.063 Uiso 1 1 calc R E .
C58_2 C 0.3646(14) 0.2984(5) 0.9206(8) 0.056(5) Uiso 1 1 d . E .
H58_2 H 0.4168 0.3138 0.9197 0.067 Uiso 1 1 calc R . .
C59_2 C 0.3480(12) 0.2928(5) 0.9732(8) 0.047(4) Uiso 1 1 d . . .
H59_2 H 0.3854 0.3058 1.0080 0.056 Uiso 1 1 calc R E .
C60_2 C 0.2758(11) 0.2679(4) 0.9761(7) 0.037(3) Uiso 1 1 d . E .
H60_2 H 0.2661 0.2631 1.0134 0.044 Uiso 1 1 calc R . .
N1_3 N -0.1809(7) 0.1667(3) 0.7267(4) 0.0167(19) Uiso 1 1 d . . .
N2_3 N -0.1017(6) 0.1629(3) 0.8420(4) 0.0113(18) Uiso 1 1 d . . .
C1_3 C -0.1954(15) 0.2013(6) 0.7574(9) 0.066(5) Uiso 1 1 d . . .
H1A_3 H -0.2641 0.2047 0.7507 0.080 Uiso 1 1 calc R . .
H1B_3 H -0.1725 0.2239 0.7404 0.080 Uiso 1 1 calc R . .
C2_3 C -0.1443(11) 0.1996(4) 0.8242(7) 0.038(3) Uiso 1 1 d . . .
H2A_3 H -0.0949 0.2198 0.8350 0.046 Uiso 1 1 calc R . .
H2B_3 H -0.1900 0.2050 0.8461 0.046 Uiso 1 1 calc R . .
C3_3 C -0.2206(17) 0.1351(7) 0.7534(10) 0.076(6) Uiso 1 1 d . . .
H3A_3 H -0.2078 0.1103 0.7369 0.092 Uiso 1 1 calc R . .
H3B_3 H -0.2901 0.1383 0.7423 0.092 Uiso 1 1 calc R . .
C4_3 C -0.1795(11) 0.1339(5) 0.8211(7) 0.042(4) Uiso 1 1 d . . .
H4A_3 H -0.2299 0.1395 0.8391 0.050 Uiso 1 1 calc R . .
H4B_3 H -0.1545 0.1078 0.8339 0.050 Uiso 1 1 calc R . .
C5_3 C -0.0801(13) 0.1594(6) 0.7428(8) 0.058(5) Uiso 1 1 d . . .
H5A_3 H -0.0496 0.1809 0.7281 0.069 Uiso 1 1 calc R . .
H5B_3 H -0.0697 0.1355 0.7228 0.069 Uiso 1 1 calc R . .
C6_3 C -0.0332(11) 0.1552(5) 0.8094(7) 0.038(3) Uiso 1 1 d . . .
H6A_3 H -0.0079 0.1287 0.8184 0.046 Uiso 1 1 calc R . .
H6B_3 H 0.0204 0.1734 0.8228 0.046 Uiso 1 1 calc R . .
Cl1_3 Cl 0.2883(11) -0.0416(5) 0.5816(7) 0.232(7) Uiso 1 1 d D . .
Cl2_3 Cl 0.4343(12) -0.0257(5) 0.5327(8) 0.246(7) Uiso 1 1 d D . .
C100_3 C 0.353(2) -0.0594(8) 0.5379(15) 0.136(13) Uiso 1 1 d D . .
H10A_3 H 0.3861 -0.0834 0.5559 0.164 Uiso 1 1 calc R . .
H10B_3 H 0.3102 -0.0657 0.4977 0.164 Uiso 1 1 calc R . .

loop_
_atom_site_aniso_label
_atom_site_aniso_U_11
_atom_site_aniso_U_22
_atom_site_aniso_U_33
_atom_site_aniso_U_23
_atom_site_aniso_U_13
_atom_site_aniso_U_12
I1_1 0.0291(5) 0.0338(5) 0.0222(4) -0.0019(4) 0.0027(3) -0.0050(4)
Rh1_1 0.0119(4) 0.0183(4) 0.0183(5) -0.0012(4) 0.0054(4) -0.0021(3)
I1_2 0.0270(4) 0.0434(5) 0.0201(4) 0.0057(4) 0.0085(3) 0.0078(4)
Rh1_2 0.0095(4) 0.0185(4) 0.0198(5) 0.0033(4) 0.0096(3) 0.0014(3)

loop_
_atom_type_symbol
_atom_type_description
_atom_type_scat_dispersion_real
_atom_type_scat_dispersion_imag
_atom_type_scat_source
C C 0.0033 0.0016 'International Tables Vol C Tables 4.2.6.8 and 6.1.1.4'
H H 0.0000 0.0000 'International Tables Vol C Tables 4.2.6.8 and 6.1.1.4'
N N 0.0061 0.0033 'International Tables Vol C Tables 4.2.6.8 and 6.1.1.4'
Rh Rh -1.1178 0.9187 'International Tables Vol C Tables 4.2.6.8 and 6.1.1.4'
I I -0.4742 1.8119 'International Tables Vol C Tables 4.2.6.8 and 6.1.1.4'
Cl Cl 0.1484 0.1585 'International Tables Vol C Tables 4.2.6.8 and 6.1.1.4'

loop_
_geom_angle_atom_site_label_1
_geom_angle_atom_site_label_2
_geom_angle_atom_site_label_3
_geom_angle
_geom_angle_site_symmetry_1
_geom_angle_site_symmetry_3
_geom_angle_publ_flag
N2_1 Rh1_1 N4_1 178.8(4) . . ?
N2_1 Rh1_1 N1_1 87.4(4) . . ?
N4_1 Rh1_1 N1_1 93.6(4) . . ?
N2_1 Rh1_1 N3_1 92.4(4) . . ?
N4_1 Rh1_1 N3_1 86.6(4) . . ?
N1_1 Rh1_1 N3_1 177.5(4) . . ?
N2_1 Rh1_1 N1_3 90.8(4) . . ?
N4_1 Rh1_1 N1_3 89.9(4) . . ?
N1_1 Rh1_1 N1_3 90.9(4) . . ?
N3_1 Rh1_1 N1_3 91.7(4) . . ?
N2_1 Rh1_1 I1_1 91.9(3) . . ?
N4_1 Rh1_1 I1_1 87.4(3) . . ?
N1_1 Rh1_1 I1_1 87.5(3) . . ?
N3_1 Rh1_1 I1_1 90.0(3) . . ?
N1_3 Rh1_1 I1_1 176.8(2) . . ?
C5_1 N1_1 C2_1 107.4(10) . . ?
C5_1 N1_1 Rh1_1 129.2(8) . . ?
C2_1 N1_1 Rh1_1 122.5(8) . . ?
C10_1 N2_1 C7_1 105.5(9) . . ?
C10_1 N2_1 Rh1_1 124.8(8) . . ?
C7_1 N2_1 Rh1_1 129.6(8) . . ?
C12_1 N3_1 C15_1 107.1(10) . . ?
C12_1 N3_1 Rh1_1 123.7(8) . . ?
C15_1 N3_1 Rh1_1 129.1(8) . . ?
C17_1 N4_1 C20_1 107.3(10) . . ?
C17_1 N4_1 Rh1_1 130.3(9) . . ?
C20_1 N4_1 Rh1_1 122.3(8) . . ?
C2_1 C1_1 C20_1 128.5(13) . . ?
C2_1 C1_1 H1_1 115.7 . . ?
C20_1 C1_1 H1_1 115.8 . . ?
C1_1 C2_1 N1_1 126.3(12) . . ?
C1_1 C2_1 C3_1 124.5(12) . . ?
N1_1 C2_1 C3_1 109.1(11) . . ?
C4_1 C3_1 C2_1 107.4(12) . . ?
C4_1 C3_1 C25_1 128.5(13) . . ?
C2_1 C3_1 C25_1 123.7(12) . . ?
C3_1 C4_1 C5_1 107.0(12) . . ?
C3_1 C4_1 C21_1 122.2(13) . . ?
C5_1 C4_1 C21_1 130.8(12) . . ?
N1_1 C5_1 C6_1 124.8(11) . . ?
N1_1 C5_1 C4_1 109.0(10) . . ?
C6_1 C5_1 C4_1 126.2(11) . . ?
C5_1 C6_1 C7_1 124.7(11) . . ?
C5_1 C6_1 C49_1 119.4(11) . . ?
C7_1 C6_1 C49_1 115.9(11) . . ?
N2_1 C7_1 C6_1 123.8(11) . . ?
N2_1 C7_1 C8_1 110.0(10) . . ?
C6_1 C7_1 C8_1 126.2(11) . . ?
C9_1 C8_1 C7_1 105.5(11) . . ?
C9_1 C8_1 C22_1 124.4(13) . . ?
C7_1 C8_1 C22_1 129.7(12) . . ?
C8_1 C9_1 C10_1 107.0(12) . . ?
C8_1 C9_1 C31_1 127.4(13) . . ?
C10_1 C9_1 C31_1 125.4(12) . . ?
N2_1 C10_1 C11_1 124.8(11) . . ?
N2_1 C10_1 C9_1 111.8(10) . . ?
C11_1 C10_1 C9_1 123.3(11) . . ?
C12_1 C11_1 C10_1 127.6(11) . . ?
C12_1 C11_1 H11_1 116.2 . . ?
C10_1 C11_1 H11_1 116.2 . . ?
N3_1 C12_1 C11_1 126.5(11) . . ?
N3_1 C12_1 C13_1 110.9(10) . . ?
C11_1 C12_1 C13_1 122.6(11) . . ?
C14_1 C13_1 C12_1 106.1(11) . . ?
C14_1 C13_1 C37_1 129.6(12) . . ?
C12_1 C13_1 C37_1 124.1(12) . . ?
C13_1 C14_1 C15_1 107.3(11) . . ?
C13_1 C14_1 C23_1 121.9(12) . . ?
C15_1 C14_1 C23_1 130.8(12) . . ?
N3_1 C15_1 C16_1 124.5(11) . . ?
N3_1 C15_1 C14_1 108.5(10) . . ?
C16_1 C15_1 C14_1 126.9(12) . . ?
C17_1 C16_1 C15_1 124.5(12) . . ?
C17_1 C16_1 C55_1 118.6(12) . . ?
C15_1 C16_1 C55_1 116.8(12) . . ?
N4_1 C17_1 C16_1 124.6(12) . . ?
N4_1 C17_1 C18_1 109.5(11) . . ?
C16_1 C17_1 C18_1 125.9(12) . . ?
C19_1 C18_1 C17_1 107.0(13) . . ?
C19_1 C18_1 C24_1 123.0(14) . . ?
C17_1 C18_1 C24_1 130.0(14) . . ?
C18_1 C19_1 C20_1 107.2(13) . . ?
C18_1 C19_1 C43_1 128.3(14) . . ?
C20_1 C19_1 C43_1 124.4(13) . . ?
C1_1 C20_1 N4_1 126.2(12) . . ?
C1_1 C20_1 C19_1 124.9(13) . . ?
N4_1 C20_1 C19_1 108.8(11) . . ?
C4_1 C21_1 H21A_1 109.5 . . ?
C4_1 C21_1 H21B_1 109.5 . . ?
H21A_1 C21_1 H21B_1 109.5 . . ?
C4_1 C21_1 H21C_1 109.5 . . ?
H21A_1 C21_1 H21C_1 109.5 . . ?
H21B_1 C21_1 H21C_1 109.5 . . ?
C8_1 C22_1 H22A_1 109.5 . . ?
C8_1 C22_1 H22B_1 109.5 . . ?
H22A_1 C22_1 H22B_1 109.5 . . ?
C8_1 C22_1 H22C_1 109.5 . . ?
H22A_1 C22_1 H22C_1 109.5 . . ?
H22B_1 C22_1 H22C_1 109.5 . . ?
C14_1 C23_1 H23A_1 109.5 . . ?
C14_1 C23_1 H23B_1 109.5 . . ?
H23A_1 C23_1 H23B_1 109.5 . . ?
C14_1 C23_1 H23C_1 109.5 . . ?
H23A_1 C23_1 H23C_1 109.5 . . ?
H23B_1 C23_1 H23C_1 109.5 . . ?
C18_1 C24_1 H24A_1 109.5 . . ?
C18_1 C24_1 H24B_1 109.5 . . ?
H24A_1 C24_1 H24B_1 109.5 . . ?
C18_1 C24_1 H24C_1 109.5 . . ?
H24A_1 C24_1 H24C_1 109.5 . . ?
H24B_1 C24_1 H24C_1 109.5 . . ?
C3_1 C25_1 C26_1 114.2(13) . . ?
C3_1 C25_1 H25A_1 108.7 . . ?
C26_1 C25_1 H25A_1 108.7 . . ?
C3_1 C25_1 H25B_1 108.7 . . ?
C26_1 C25_1 H25B_1 108.7 . . ?
H25A_1 C25_1 H25B_1 107.6 . . ?
C27_1 C26_1 C25_1 113.8(9) . . ?
C27_1 C26_1 H26A_1 108.8 . . ?
C25_1 C26_1 H26A_1 108.8 . . ?
C27_1 C26_1 H26B_1 108.8 . . ?
C25_1 C26_1 H26B_1 108.8 . . ?
H26A_1 C26_1 H26B_1 107.7 . . ?
C26_1 C27_1 C28_1 112.7(9) . . ?
C26_1 C27_1 H27A_1 109.1 . . ?
C28_1 C27_1 H27A_1 109.0 . . ?
C26_1 C27_1 H27B_1 109.1 . . ?
C28_1 C27_1 H27B_1 109.1 . . ?
H27A_1 C27_1 H27B_1 107.8 . . ?
C29_1 C28_1 C27_1 111.8(10) . . ?
C29_1 C28_1 H28A_1 109.2 . . ?
C27_1 C28_1 H28A_1 109.3 . . ?
C29_1 C28_1 H28B_1 109.4 . . ?
C27_1 C28_1 H28B_1 109.2 . . ?
H28A_1 C28_1 H28B_1 107.9 . . ?
C28_1 C29_1 C30_1 112.2(10) . . ?
C28_1 C29_1 H29A_1 109.3 . . ?
C30_1 C29_1 H29A_1 109.6 . . ?
C28_1 C29_1 H29B_1 109.1 . . ?
C30_1 C29_1 H29B_1 108.6 . . ?
H29A_1 C29_1 H29B_1 107.9 . . ?
C30'_1 C29'_1 H29C_1 109.4 . . ?
C30'_1 C29'_1 H29D_1 109.0 . . ?
H29C_1 C29'_1 H29D_1 107.9 . . ?
C29'_1 C30'_1 H30D_1 109.6 . . ?
C29'_1 C30'_1 H30E_1 109.8 . . ?
H30D_1 C30'_1 H30E_1 109.2 . . ?
C29'_1 C30'_1 H30F_1 110.0 . . ?
H30D_1 C30'_1 H30F_1 109.1 . . ?
H30E_1 C30'_1 H30F_1 109.2 . . ?
C9_1 C31_1 C32_1 113.5(11) . . ?
C9_1 C31_1 H31A_1 108.9 . . ?
C32_1 C31_1 H31A_1 108.9 . . ?
C9_1 C31_1 H31B_1 108.9 . . ?
C32_1 C31_1 H31B_1 108.9 . . ?
H31A_1 C31_1 H31B_1 107.7 . . ?
C31_1 C32_1 C33_1 112.2(9) . . ?
C31_1 C32_1 H32A_1 109.2 . . ?
C33_1 C32_1 H32A_1 109.2 . . ?
C31_1 C32_1 H32B_1 109.2 . . ?
C33_1 C32_1 H32B_1 109.2 . . ?
H32A_1 C32_1 H32B_1 107.9 . . ?
C34_1 C33_1 C32_1 112.6(9) . . ?
C34_1 C33_1 H33A_1 109.1 . . ?
C32_1 C33_1 H33A_1 109.1 . . ?
C34_1 C33_1 H33B_1 109.1 . . ?
C32_1 C33_1 H33B_1 109.1 . . ?
H33A_1 C33_1 H33B_1 107.8 . . ?
C33_1 C34_1 C35_1 112.1(10) . . ?
C33_1 C34_1 H34A_1 109.2 . . ?
C35_1 C34_1 H34A_1 109.2 . . ?
C33_1 C34_1 H34B_1 109.2 . . ?
C35_1 C34_1 H34B_1 109.2 . . ?
H34A_1 C34_1 H34B_1 107.9 . . ?
C36_1 C35_1 C34_1 112.2(10) . . ?
C36_1 C35_1 H35A_1 109.4 . . ?
C34_1 C35_1 H35A_1 109.2 . . ?
C36_1 C35_1 H35B_1 108.9 . . ?
C34_1 C35_1 H35B_1 109.1 . . ?
H35A_1 C35_1 H35B_1 107.9 . . ?
C36'_1 C35'_1 H35C_1 109.2 . . ?
C36'_1 C35'_1 H35D_1 109.0 . . ?
H35C_1 C35'_1 H35D_1 107.8 . . ?
C35'_1 C36'_1 H36D_1 109.4 . . ?
C35'_1 C36'_1 H36E_1 109.4 . . ?
H36D_1 C36'_1 H36E_1 109.5 . . ?
C35'_1 C36'_1 H36F_1 109.6 . . ?
H36D_1 C36'_1 H36F_1 109.5 . . ?
H36E_1 C36'_1 H36F_1 109.5 . . ?
C13_1 C37_1 C38_1 111.8(13) . . ?
C13_1 C37_1 H37A_1 109.2 . . ?
C38_1 C37_1 H37A_1 109.2 . . ?
C13_1 C37_1 H37B_1 109.2 . . ?
C38_1 C37_1 H37B_1 109.3 . . ?
H37A_1 C37_1 H37B_1 107.9 . . ?
C39_1 C38_1 C37_1 115.1(9) . . ?
C39_1 C38_1 H38A_1 108.5 . . ?
C37_1 C38_1 H38A_1 108.5 . . ?
C39_1 C38_1 H38B_1 108.5 . . ?
C37_1 C38_1 H38B_1 108.5 . . ?
H38A_1 C38_1 H38B_1 107.5 . . ?
C38_1 C39_1 C40_1 115.5(10) . . ?
C38_1 C39_1 H39A_1 108.4 . . ?
C40_1 C39_1 H39A_1 108.4 . . ?
C38_1 C39_1 H39B_1 108.4 . . ?
C40_1 C39_1 H39B_1 108.4 . . ?
H39A_1 C39_1 H39B_1 107.5 . . ?
C39_1 C40_1 C41_1 111.0(10) . . ?
C39_1 C40_1 H40A_1 109.4 . . ?
C41_1 C40_1 H40A_1 109.5 . . ?
C39_1 C40_1 H40B_1 109.4 . . ?
C41_1 C40_1 H40B_1 109.4 . . ?
H40A_1 C40_1 H40B_1 108.0 . . ?
C42_1 C41_1 C40_1 113.2(10) . . ?
C42_1 C41_1 H41A_1 108.9 . . ?
C40_1 C41_1 H41A_1 108.9 . . ?
C42_1 C41_1 H41B_1 109.0 . . ?
C40_1 C41_1 H41B_1 109.0 . . ?
H41A_1 C41_1 H41B_1 107.7 . . ?
C41_1 C42_1 H42A_1 109.4 . . ?
C41_1 C42_1 H42B_1 109.5 . . ?
H42A_1 C42_1 H42B_1 109.5 . . ?
C41_1 C42_1 H42C_1 109.5 . . ?
H42A_1 C42_1 H42C_1 109.5 . . ?
H42B_1 C42_1 H42C_1 109.5 . . ?
C19_1 C43_1 C44_1 113.6(13) . . ?
C19_1 C43_1 H43A_1 108.8 . . ?
C44_1 C43_1 H43A_1 108.8 . . ?
C19_1 C43_1 H43B_1 108.8 . . ?
C44_1 C43_1 H43B_1 108.8 . . ?
H43A_1 C43_1 H43B_1 107.7 . . ?
C45_1 C44_1 C43_1 113.4(9) . . ?
C45_1 C44_1 H44A_1 108.9 . . ?
C43_1 C44_1 H44A_1 108.9 . . ?
C45_1 C44_1 H44B_1 108.9 . . ?
C43_1 C44_1 H44B_1 108.9 . . ?
H44A_1 C44_1 H44B_1 107.7 . . ?
C44_1 C45_1 C46_1 112.3(9) . . ?
C44_1 C45_1 H45A_1 109.1 . . ?
C46_1 C45_1 H45A_1 109.2 . . ?
C44_1 C45_1 H45B_1 109.1 . . ?
C46_1 C45_1 H45B_1 109.1 . . ?
H45A_1 C45_1 H45B_1 107.9 . . ?
C47_1 C46_1 C45_1 112.0(9) . . ?
C47_1 C46_1 H46A_1 109.2 . . ?
C45_1 C46_1 H46A_1 109.2 . . ?
C47_1 C46_1 H46B_1 109.2 . . ?
C45_1 C46_1 H46B_1 109.2 . . ?
H46A_1 C46_1 H46B_1 107.9 . . ?
C46_1 C47_1 C48_1 111.9(10) . . ?
C46_1 C47_1 H47A_1 109.2 . . ?
C48_1 C47_1 H47A_1 109.2 . . ?
C46_1 C47_1 H47B_1 109.2 . . ?
C48_1 C47_1 H47B_1 109.2 . . ?
H47A_1 C47_1 H47B_1 107.9 . . ?
C47_1 C48_1 H48A_1 109.5 . . ?
C47_1 C48_1 H48B_1 109.5 . . ?
H48A_1 C48_1 H48B_1 109.5 . . ?
C47_1 C48_1 H48C_1 109.5 . . ?
H48A_1 C48_1 H48C_1 109.5 . . ?
H48B_1 C48_1 H48C_1 109.5 . . ?
C54_1 C49_1 C50_1 120.2(14) . . ?
C54_1 C49_1 C6_1 120.0(13) . . ?
C50_1 C49_1 C6_1 119.8(13) . . ?
C49_1 C50_1 C51_1 117.7(16) . . ?
C49_1 C50_1 H50_1 121.1 . . ?
C51_1 C50_1 H50_1 121.1 . . ?
C52_1 C51_1 C50_1 121.1(18) . . ?
C52_1 C51_1 H51_1 119.4 . . ?
C50_1 C51_1 H51_1 119.4 . . ?
C53_1 C52_1 C51_1 121(2) . . ?
C53_1 C52_1 H52_1 119.7 . . ?
C51_1 C52_1 H52_1 119.7 . . ?
C52_1 C53_1 C54_1 121(2) . . ?
C52_1 C53_1 H53_1 119.6 . . ?
C54_1 C53_1 H53_1 119.6 . . ?
C49_1 C54_1 C53_1 119.6(17) . . ?
C49_1 C54_1 H54_1 120.2 . . ?
C53_1 C54_1 H54_1 120.2 . . ?
C56_1 C55_1 C60_1 118.6(15) . . ?
C56_1 C55_1 C16_1 121.1(14) . . ?
C60_1 C55_1 C16_1 120.4(13) . . ?
C55_1 C56_1 C57_1 120.1(17) . . ?
C55_1 C56_1 H56_1 119.9 . . ?
C57_1 C56_1 H56_1 119.9 . . ?
C58_1 C57_1 C56_1 119(2) . . ?
C58_1 C57_1 H57_1 120.5 . . ?
C56_1 C57_1 H57_1 120.5 . . ?
C57_1 C58_1 C59_1 123(2) . . ?
C57_1 C58_1 H58_1 118.6 . . ?
C59_1 C58_1 H58_1 118.6 . . ?
C58_1 C59_1 C60_1 118.8(19) . . ?
C58_1 C59_1 H59_1 120.6 . . ?
C60_1 C59_1 H59_1 120.6 . . ?
C55_1 C60_1 C59_1 120.7(16) . . ?
C55_1 C60_1 H60_1 119.7 . . ?
C59_1 C60_1 H60_1 119.7 . . ?
N2_2 Rh1_2 N3_2 92.1(4) . . ?
N2_2 Rh1_2 N4_2 179.1(4) . . ?
N3_2 Rh1_2 N4_2 88.0(4) . . ?
N2_2 Rh1_2 N1_2 87.8(4) . . ?
N3_2 Rh1_2 N1_2 177.2(4) . . ?
N4_2 Rh1_2 N1_2 92.2(4) . . ?
N2_2 Rh1_2 N2_3 90.1(4) . . ?
N3_2 Rh1_2 N2_3 91.9(3) . . ?
N4_2 Rh1_2 N2_3 88.9(4) . . ?
N1_2 Rh1_2 N2_3 90.9(3) . . ?
N2_2 Rh1_2 I1_2 88.3(3) . . ?
N3_2 Rh1_2 I1_2 87.8(3) . . ?
N4_2 Rh1_2 I1_2 92.6(3) . . ?
N1_2 Rh1_2 I1_2 89.4(3) . . ?
N2_3 Rh1_2 I1_2 178.4(2) . . ?
C2_2 N1_2 C5_2 109.1(9) . . ?
C2_2 N1_2 Rh1_2 123.1(8) . . ?
C5_2 N1_2 Rh1_2 127.4(8) . . ?
C10_2 N2_2 C7_2 107.4(10) . . ?
C10_2 N2_2 Rh1_2 123.9(8) . . ?
C7_2 N2_2 Rh1_2 128.7(8) . . ?
C12_2 N3_2 C15_2 107.2(10) . . ?
C12_2 N3_2 Rh1_2 124.1(8) . . ?
C15_2 N3_2 Rh1_2 127.9(8) . . ?
C17_2 N4_2 C20_2 107.4(10) . . ?
C17_2 N4_2 Rh1_2 128.6(8) . . ?
C20_2 N4_2 Rh1_2 123.6(8) . . ?
C2_2 C1_2 C20_2 127.5(11) . . ?
C2_2 C1_2 H1_2 116.3 . . ?
C20_2 C1_2 H1_2 116.3 . . ?
N1_2 C2_2 C1_2 127.3(11) . . ?
N1_2 C2_2 C3_2 109.4(10) . . ?
C1_2 C2_2 C3_2 123.3(11) . . ?
C4_2 C3_2 C2_2 107.6(11) . . ?
C4_2 C3_2 C25_2 127.8(13) . . ?
C2_2 C3_2 C25_2 124.6(12) . . ?
C3_2 C4_2 C5_2 107.5(11) . . ?
C3_2 C4_2 C21_2 124.7(12) . . ?
C5_2 C4_2 C21_2 127.7(11) . . ?
C6_2 C5_2 N1_2 125.8(11) . . ?
C6_2 C5_2 C4_2 127.7(11) . . ?
N1_2 C5_2 C4_2 106.4(10) . . ?
C5_2 C6_2 C7_2 125.4(12) . . ?
C5_2 C6_2 C49_2 117.8(11) . . ?
C7_2 C6_2 C49_2 116.6(11) . . ?
N2_2 C7_2 C6_2 124.3(11) . . ?
N2_2 C7_2 C8_2 107.8(11) . . ?
C6_2 C7_2 C8_2 127.9(12) . . ?
C9_2 C8_2 C7_2 107.6(12) . . ?
C9_2 C8_2 C22_2 122.8(13) . . ?
C7_2 C8_2 C22_2 129.6(12) . . ?
C8_2 C9_2 C10_2 106.3(11) . . ?
C8_2 C9_2 C31_2 127.7(13) . . ?
C10_2 C9_2 C31_2 126.0(12) . . ?
N2_2 C10_2 C11_2 125.8(12) . . ?
N2_2 C10_2 C9_2 110.6(11) . . ?
C11_2 C10_2 C9_2 123.3(12) . . ?
C12_2 C11_2 C10_2 127.7(12) . . ?
C12_2 C11_2 H11_2 116.1 . . ?
C10_2 C11_2 H11_2 116.1 . . ?
N3_2 C12_2 C11_2 124.9(12) . . ?
N3_2 C12_2 C13_2 110.2(11) . . ?
C11_2 C12_2 C13_2 124.7(12) . . ?
C14_2 C13_2 C12_2 106.8(12) . . ?
C14_2 C13_2 C37_2 127.3(13) . . ?
C12_2 C13_2 C37_2 125.6(12) . . ?
C13_2 C14_2 C15_2 108.2(12) . . ?
C13_2 C14_2 C23_2 122.4(12) . . ?
C15_2 C14_2 C23_2 129.3(12) . . ?
C16_2 C15_2 N3_2 123.9(11) . . ?
C16_2 C15_2 C14_2 128.5(11) . . ?
N3_2 C15_2 C14_2 107.6(10) . . ?
C15_2 C16_2 C17_2 125.9(11) . . ?
C15_2 C16_2 C55_2 117.3(11) . . ?
C17_2 C16_2 C55_2 116.8(11) . . ?
N4_2 C17_2 C16_2 124.3(11) . . ?
N4_2 C17_2 C18_2 109.2(10) . . ?
C16_2 C17_2 C18_2 126.5(11) . . ?
C19_2 C18_2 C17_2 105.9(11) . . ?
C19_2 C18_2 C24_2 123.5(12) . . ?
C17_2 C18_2 C24_2 130.3(12) . . ?
C18_2 C19_2 C20_2 107.7(11) . . ?
C18_2 C19_2 C43_2 128.6(13) . . ?
C20_2 C19_2 C43_2 123.6(12) . . ?
N4_2 C20_2 C1_2 126.0(11) . . ?
N4_2 C20_2 C19_2 109.6(11) . . ?
C1_2 C20_2 C19_2 124.4(11) . . ?
C4_2 C21_2 H21A_2 109.5 . . ?
C4_2 C21_2 H21B_2 109.5 . . ?
H21A_2 C21_2 H21B_2 109.5 . . ?
C4_2 C21_2 H21C_2 109.5 . . ?
H21A_2 C21_2 H21C_2 109.5 . . ?
H21B_2 C21_2 H21C_2 109.5 . . ?
C8_2 C22_2 H22A_2 109.5 . . ?
C8_2 C22_2 H22B_2 109.5 . . ?
H22A_2 C22_2 H22B_2 109.5 . . ?
C8_2 C22_2 H22C_2 109.5 . . ?
H22A_2 C22_2 H22C_2 109.5 . . ?
H22B_2 C22_2 H22C_2 109.5 . . ?
C14_2 C23_2 H23A_2 109.5 . . ?
C14_2 C23_2 H23B_2 109.5 . . ?
H23A_2 C23_2 H23B_2 109.5 . . ?
C14_2 C23_2 H23C_2 109.5 . . ?
H23A_2 C23_2 H23C_2 109.5 . . ?
H23B_2 C23_2 H23C_2 109.5 . . ?
C18_2 C24_2 H24A_2 109.5 . . ?
C18_2 C24_2 H24B_2 109.5 . . ?
H24A_2 C24_2 H24B_2 109.5 . . ?
C18_2 C24_2 H24C_2 109.5 . . ?
H24A_2 C24_2 H24C_2 109.5 . . ?
H24B_2 C24_2 H24C_2 109.5 . . ?
C3_2 C25_2 C26_2 112.4(17) . . ?
C3_2 C25_2 H25A_2 109.1 . . ?
C26_2 C25_2 H25A_2 109.1 . . ?
C3_2 C25_2 H25B_2 109.1 . . ?
C26_2 C25_2 H25B_2 109.1 . . ?
H25A_2 C25_2 H25B_2 107.9 . . ?
C27_2 C26_2 C25_2 112.8(10) . . ?
C27_2 C26_2 H26A_2 109.0 . . ?
C25_2 C26_2 H26A_2 109.0 . . ?
C27_2 C26_2 H26B_2 109.0 . . ?
C25_2 C26_2 H26B_2 109.0 . . ?
H26A_2 C26_2 H26B_2 107.8 . . ?
C26_2 C27_2 C28_2 113.1(10) . . ?
C26_2 C27_2 H27A_2 108.9 . . ?
C28_2 C27_2 H27A_2 108.9 . . ?
C26_2 C27_2 H27B_2 109.0 . . ?
C28_2 C27_2 H27B_2 109.0 . . ?
H27A_2 C27_2 H27B_2 107.8 . . ?
C27_2 C28_2 C29_2 112.9(11) . . ?
C27_2 C28_2 H28A_2 108.9 . . ?
C29_2 C28_2 H28A_2 108.9 . . ?
C27_2 C28_2 H28B_2 109.1 . . ?
C29_2 C28_2 H28B_2 109.0 . . ?
H28A_2 C28_2 H28B_2 107.8 . . ?
C28_2 C29_2 C30_2 112.7(10) . . ?
C28_2 C29_2 H29A_2 109.1 . . ?
C30_2 C29_2 H29A_2 109.1 . . ?
C28_2 C29_2 H29B_2 109.0 . . ?
C30_2 C29_2 H29B_2 109.1 . . ?
H29A_2 C29_2 H29B_2 107.8 . . ?
C27'_2 C26'_2 H26C_2 107.5 . . ?
C27'_2 C26'_2 H26D_2 107.5 . . ?
H26C_2 C26'_2 H26D_2 107.0 . . ?
C28'_2 C27'_2 C26'_2 112.3(10) . . ?
C28'_2 C27'_2 H27C_2 109.2 . . ?
C26'_2 C27'_2 H27C_2 109.1 . . ?
C28'_2 C27'_2 H27D_2 109.2 . . ?
C26'_2 C27'_2 H27D_2 109.1 . . ?
H27C_2 C27'_2 H27D_2 107.9 . . ?
C29'_2 C28'_2 C27'_2 112.7(10) . . ?
C29'_2 C28'_2 H28C_2 109.0 . . ?
C27'_2 C28'_2 H28C_2 109.0 . . ?
C29'_2 C28'_2 H28D_2 109.1 . . ?
C27'_2 C28'_2 H28D_2 109.1 . . ?
H28C_2 C28'_2 H28D_2 107.8 . . ?
C28'_2 C29'_2 C30'_2 112.9(11) . . ?
C28'_2 C29'_2 H29C_2 109.0 . . ?
C30'_2 C29'_2 H29C_2 109.0 . . ?
C28'_2 C29'_2 H29D_2 109.0 . . ?
C30'_2 C29'_2 H29D_2 109.0 . . ?
H29C_2 C29'_2 H29D_2 107.8 . . ?
C29'_2 C30'_2 H30D_2 109.5 . . ?
C29'_2 C30'_2 H30E_2 109.5 . . ?
H30D_2 C30'_2 H30E_2 109.5 . . ?
C29'_2 C30'_2 H30F_2 109.5 . . ?
H30D_2 C30'_2 H30F_2 109.5 . . ?
H30E_2 C30'_2 H30F_2 109.5 . . ?
C9_2 C31_2 C32_2 115.4(13) . . ?
C9_2 C31_2 H31A_2 108.4 . . ?
C32_2 C31_2 H31A_2 108.4 . . ?
C9_2 C31_2 H31B_2 108.4 . . ?
C32_2 C31_2 H31B_2 108.4 . . ?
H31A_2 C31_2 H31B_2 107.5 . . ?
C33_2 C32_2 C31_2 114.3(9) . . ?
C33_2 C32_2 H32A_2 108.7 . . ?
C31_2 C32_2 H32A_2 108.7 . . ?
C33_2 C32_2 H32B_2 108.7 . . ?
C31_2 C32_2 H32B_2 108.7 . . ?
H32A_2 C32_2 H32B_2 107.6 . . ?
C32_2 C33_2 C34_2 114.8(9) . . ?
C32_2 C33_2 H33A_2 108.6 . . ?
C34_2 C33_2 H33A_2 108.6 . . ?
C32_2 C33_2 H33B_2 108.6 . . ?
C34_2 C33_2 H33B_2 108.6 . . ?
H33A_2 C33_2 H33B_2 107.5 . . ?
C33_2 C34_2 C35_2 113.9(10) . . ?
C33_2 C34_2 H34A_2 108.8 . . ?
C35_2 C34_2 H34A_2 108.8 . . ?
C33_2 C34_2 H34B_2 108.8 . . ?
C35_2 C34_2 H34B_2 108.8 . . ?
H34A_2 C34_2 H34B_2 107.7 . . ?
C34_2 C35_2 C36_2 112.1(10) . . ?
C34_2 C35_2 H35A_2 109.2 . . ?
C36_2 C35_2 H35A_2 109.2 . . ?
C34_2 C35_2 H35B_2 109.2 . . ?
C36_2 C35_2 H35B_2 109.2 . . ?
H35A_2 C35_2 H35B_2 107.9 . . ?
C35_2 C36_2 H36A_2 109.5 . . ?
C35_2 C36_2 H36B_2 109.5 . . ?
H36A_2 C36_2 H36B_2 109.5 . . ?
C35_2 C36_2 H36C_2 109.5 . . ?
H36A_2 C36_2 H36C_2 109.5 . . ?
H36B_2 C36_2 H36C_2 109.5 . . ?
C13_2 C37_2 C38_2 112.6(13) . . ?
C13_2 C37_2 H37A_2 109.1 . . ?
C38_2 C37_2 H37A_2 109.1 . . ?
C13_2 C37_2 H37B_2 109.1 . . ?
C38_2 C37_2 H37B_2 109.1 . . ?
H37A_2 C37_2 H37B_2 107.8 . . ?
C39_2 C38_2 C37_2 113.7(9) . . ?
C39_2 C38_2 H38A_2 108.8 . . ?
C37_2 C38_2 H38A_2 108.8 . . ?
C39_2 C38_2 H38B_2 108.8 . . ?
C37_2 C38_2 H38B_2 108.8 . . ?
H38A_2 C38_2 H38B_2 107.7 . . ?
C38_2 C39_2 C40_2 112.4(9) . . ?
C38_2 C39_2 H39A_2 109.1 . . ?
C40_2 C39_2 H39A_2 109.1 . . ?
C38_2 C39_2 H39B_2 109.1 . . ?
C40_2 C39_2 H39B_2 109.1 . . ?
H39A_2 C39_2 H39B_2 107.9 . . ?
C41_2 C40_2 C39_2 112.3(10) . . ?
C41_2 C40_2 H40A_2 109.1 . . ?
C39_2 C40_2 H40A_2 109.1 . . ?
C41_2 C40_2 H40B_2 109.1 . . ?
C39_2 C40_2 H40B_2 109.1 . . ?
H40A_2 C40_2 H40B_2 107.9 . . ?
C40_2 C41_2 C42_2 113.6(10) . . ?
C40_2 C41_2 H41A_2 108.8 . . ?
C42_2 C41_2 H41A_2 108.9 . . ?
C40_2 C41_2 H41B_2 108.8 . . ?
C42_2 C41_2 H41B_2 108.8 . . ?
H41A_2 C41_2 H41B_2 107.7 . . ?
C41_2 C42_2 H42A_2 109.5 . . ?
C41_2 C42_2 H42B_2 109.5 . . ?
H42A_2 C42_2 H42B_2 109.5 . . ?
C41_2 C42_2 H42C_2 109.5 . . ?
H42A_2 C42_2 H42C_2 109.5 . . ?
H42B_2 C42_2 H42C_2 109.5 . . ?
C19_2 C43_2 C44_2 109.6(11) . . ?
C19_2 C43_2 H43A_2 109.8 . . ?
C44_2 C43_2 H43A_2 109.8 . . ?
C19_2 C43_2 H43B_2 109.8 . . ?
C44_2 C43_2 H43B_2 109.7 . . ?
H43A_2 C43_2 H43B_2 108.2 . . ?
C43_2 C44_2 C45_2 113.7(9) . . ?
C43_2 C44_2 H44A_2 108.8 . . ?
C45_2 C44_2 H44A_2 108.8 . . ?
C43_2 C44_2 H44B_2 108.8 . . ?
C45_2 C44_2 H44B_2 108.8 . . ?
H44A_2 C44_2 H44B_2 107.7 . . ?
C44_2 C45_2 C46_2 111.1(9) . . ?
C44_2 C45_2 H45A_2 109.4 . . ?
C46_2 C45_2 H45A_2 109.4 . . ?
C44_2 C45_2 H45B_2 109.4 . . ?
C46_2 C45_2 H45B_2 109.4 . . ?
H45A_2 C45_2 H45B_2 108.0 . . ?
C47_2 C46_2 C45_2 112.1(10) . . ?
C47_2 C46_2 H46A_2 109.2 . . ?
C45_2 C46_2 H46A_2 109.2 . . ?
C47_2 C46_2 H46B_2 109.2 . . ?
C45_2 C46_2 H46B_2 109.2 . . ?
H46A_2 C46_2 H46B_2 107.9 . . ?
C46_2 C47_2 C48_2 112.0(10) . . ?
C46_2 C47_2 H47A_2 109.2 . . ?
C48_2 C47_2 H47A_2 109.3 . . ?
C46_2 C47_2 H47B_2 109.2 . . ?
C48_2 C47_2 H47B_2 109.2 . . ?
H47A_2 C47_2 H47B_2 107.9 . . ?
C48'_2 C47'_2 H47C_2 108.9 . . ?
C48'_2 C47'_2 H47D_2 109.0 . . ?
H47C_2 C47'_2 H47D_2 107.8 . . ?
C47'_2 C48'_2 H48D_2 109.5 . . ?
C47'_2 C48'_2 H48E_2 109.6 . . ?
H48D_2 C48'_2 H48E_2 109.5 . . ?
C47'_2 C48'_2 H48F_2 109.4 . . ?
H48D_2 C48'_2 H48F_2 109.5 . . ?
H48E_2 C48'_2 H48F_2 109.5 . . ?
C50_2 C49_2 C54_2 121.2(15) . . ?
C50_2 C49_2 C6_2 121.2(13) . . ?
C54_2 C49_2 C6_2 117.6(13) . . ?
C49_2 C50_2 C51_2 120.7(17) . . ?
C49_2 C50_2 H50_2 119.6 . . ?
C51_2 C50_2 H50_2 119.6 . . ?
C52_2 C51_2 C50_2 115(2) . . ?
C52_2 C51_2 H51_2 122.5 . . ?
C50_2 C51_2 H51_2 122.5 . . ?
C53_2 C52_2 C51_2 127(2) . . ?
C53_2 C52_2 H52_2 116.5 . . ?
C51_2 C52_2 H52_2 116.5 . . ?
C52_2 C53_2 C54_2 119(2) . . ?
C52_2 C53_2 H53_2 120.6 . . ?
C54_2 C53_2 H53_2 120.6 . . ?
C49_2 C54_2 C53_2 117.3(16) . . ?
C49_2 C54_2 H54_2 121.4 . . ?
C53_2 C54_2 H54_2 121.4 . . ?
C60_2 C55_2 C56_2 118.7(13) . . ?
C60_2 C55_2 C16_2 119.9(12) . . ?
C56_2 C55_2 C16_2 121.3(12) . . ?
C55_2 C56_2 C57_2 121.1(15) . . ?
C55_2 C56_2 H56_2 119.4 . . ?
C57_2 C56_2 H56_2 119.5 . . ?
C58_2 C57_2 C56_2 117.7(17) . . ?
C58_2 C57_2 H57_2 121.2 . . ?
C56_2 C57_2 H57_2 121.2 . . ?
C59_2 C58_2 C57_2 122.0(19) . . ?
C59_2 C58_2 H58_2 119.0 . . ?
C57_2 C58_2 H58_2 119.0 . . ?
C58_2 C59_2 C60_2 119.7(17) . . ?
C58_2 C59_2 H59_2 120.1 . . ?
C60_2 C59_2 H59_2 120.1 . . ?
C55_2 C60_2 C59_2 120.6(15) . . ?
C55_2 C60_2 H60_2 119.7 . . ?
C59_2 C60_2 H60_2 119.7 . . ?
C5_3 N1_3 C1_3 108.4(13) . . ?
C5_3 N1_3 C3_3 106.0(14) . . ?
C1_3 N1_3 C3_3 104.9(14) . . ?
C5_3 N1_3 Rh1_1 113.0(9) . . ?
C1_3 N1_3 Rh1_1 113.3(10) . . ?
C3_3 N1_3 Rh1_1 110.7(10) . . ?
C2_3 N2_3 C6_3 108.9(10) . . ?
C2_3 N2_3 C4_3 106.1(11) . . ?
C6_3 N2_3 C4_3 107.0(10) . . ?
C2_3 N2_3 Rh1_2 112.0(8) . . ?
C6_3 N2_3 Rh1_2 111.1(7) . . ?
C4_3 N2_3 Rh1_2 111.5(8) . . ?
N1_3 C1_3 C2_3 112.5(15) . . ?
N1_3 C1_3 H1A_3 109.1 . . ?
C2_3 C1_3 H1A_3 109.1 . . ?
N1_3 C1_3 H1B_3 109.1 . . ?
C2_3 C1_3 H1B_3 109.1 . . ?
H1A_3 C1_3 H1B_3 107.8 . . ?
N2_3 C2_3 C1_3 111.7(13) . . ?
N2_3 C2_3 H2A_3 109.3 . . ?
C1_3 C2_3 H2A_3 109.3 . . ?
N2_3 C2_3 H2B_3 109.3 . . ?
C1_3 C2_3 H2B_3 109.3 . . ?
H2A_3 C2_3 H2B_3 107.9 . . ?
N1_3 C3_3 C4_3 112.7(17) . . ?
N1_3 C3_3 H3A_3 109.1 . . ?
C4_3 C3_3 H3A_3 109.1 . . ?
N1_3 C3_3 H3B_3 109.1 . . ?
C4_3 C3_3 H3B_3 109.1 . . ?
H3A_3 C3_3 H3B_3 107.8 . . ?
N2_3 C4_3 C3_3 110.2(14) . . ?
N2_3 C4_3 H4A_3 109.6 . . ?
C3_3 C4_3 H4A_3 109.6 . . ?
N2_3 C4_3 H4B_3 109.6 . . ?
C3_3 C4_3 H4B_3 109.6 . . ?
H4A_3 C4_3 H4B_3 108.1 . . ?
N1_3 C5_3 C6_3 113.3(14) . . ?
N1_3 C5_3 H5A_3 108.9 . . ?
C6_3 C5_3 H5A_3 108.9 . . ?
N1_3 C5_3 H5B_3 108.9 . . ?
C6_3 C5_3 H5B_3 108.9 . . ?
H5A_3 C5_3 H5B_3 107.7 . . ?
N2_3 C6_3 C5_3 110.7(13) . . ?
N2_3 C6_3 H6A_3 109.5 . . ?
C5_3 C6_3 H6A_3 109.5 . . ?
N2_3 C6_3 H6B_3 109.5 . . ?
C5_3 C6_3 H6B_3 109.5 . . ?
H6A_3 C6_3 H6B_3 108.1 . . ?
Cl2_3 C100_3 Cl1_3 109.5(14) . . ?
Cl2_3 C100_3 H10A_3 109.6 . . ?
Cl1_3 C100_3 H10A_3 109.7 . . ?
Cl2_3 C100_3 H10B_3 109.9 . . ?
Cl1_3 C100_3 H10B_3 109.9 . . ?
H10A_3 C100_3 H10B_3 108.2 . . ?

loop_
_geom_bond_atom_site_label_1
_geom_bond_atom_site_label_2
_geom_bond_distance
_geom_bond_site_symmetry_2
_geom_bond_publ_flag
I1_1 Rh1_1 2.6143(12) . ?
Rh1_1 N2_1 2.024(9) . ?
Rh1_1 N4_1 2.045(10) . ?
Rh1_1 N1_1 2.046(10) . ?
Rh1_1 N3_1 2.047(10) . ?
Rh1_1 N1_3 2.254(10) . ?
N1_1 C5_1 1.366(15) . ?
N1_1 C2_1 1.374(16) . ?
N2_1 C10_1 1.374(15) . ?
N2_1 C7_1 1.389(15) . ?
N3_1 C12_1 1.355(15) . ?
N3_1 C15_1 1.376(15) . ?
N4_1 C17_1 1.349(16) . ?
N4_1 C20_1 1.387(16) . ?
C1_1 C2_1 1.372(18) . ?
C1_1 C20_1 1.373(19) . ?
C1_1 H1_1 0.9500 . ?
C2_1 C3_1 1.441(18) . ?
C3_1 C4_1 1.353(19) . ?
C3_1 C25_1 1.52(2) . ?
C4_1 C5_1 1.454(17) . ?
C4_1 C21_1 1.49(2) . ?
C5_1 C6_1 1.390(16) . ?
C6_1 C7_1 1.415(16) . ?
C6_1 C49_1 1.500(18) . ?
C7_1 C8_1 1.468(17) . ?
C8_1 C9_1 1.389(19) . ?
C8_1 C22_1 1.49(2) . ?
C9_1 C10_1 1.422(17) . ?
C9_1 C31_1 1.486(19) . ?
C10_1 C11_1 1.389(16) . ?
C11_1 C12_1 1.386(16) . ?
C11_1 H11_1 0.9500 . ?
C12_1 C13_1 1.449(17) . ?
C13_1 C14_1 1.357(18) . ?
C13_1 C37_1 1.485(19) . ?
C14_1 C15_1 1.469(17) . ?
C14_1 C23_1 1.490(18) . ?
C15_1 C16_1 1.401(18) . ?
C16_1 C17_1 1.400(18) . ?
C16_1 C55_1 1.493(19) . ?
C17_1 C18_1 1.469(19) . ?
C18_1 C19_1 1.34(2) . ?
C18_1 C24_1 1.51(2) . ?
C19_1 C20_1 1.457(19) . ?
C19_1 C43_1 1.48(2) . ?
C21_1 H21A_1 0.9800 . ?
C21_1 H21B_1 0.9800 . ?
C21_1 H21C_1 0.9800 . ?
C22_1 H22A_1 0.9800 . ?
C22_1 H22B_1 0.9800 . ?
C22_1 H22C_1 0.9800 . ?
C23_1 H23A_1 0.9800 . ?
C23_1 H23B_1 0.9800 . ?
C23_1 H23C_1 0.9800 . ?
C24_1 H24A_1 0.9800 . ?
C24_1 H24B_1 0.9800 . ?
C24_1 H24C_1 0.9800 . ?
C25_1 C26_1 1.528(9) . ?
C25_1 H25A_1 0.9900 . ?
C25_1 H25B_1 0.9900 . ?
C26_1 C27_1 1.513(10) . ?
C26_1 H26A_1 0.9900 . ?
C26_1 H26B_1 0.9900 . ?
C27_1 C28_1 1.535(10) . ?
C27_1 H27A_1 0.9900 . ?
C27_1 H27B_1 0.9900 . ?
C28_1 C29_1 1.530(11) . ?
C28_1 H28A_1 0.9900 . ?
C28_1 H28B_1 0.9900 . ?
C29_1 C30_1 1.531(11) . ?
C29_1 H29A_1 0.9900 . ?
C29_1 H29B_1 0.9900 . ?
C30_1 H30A_1 0.9806 . ?
C30_1 H30B_1 0.9807 . ?
C30_1 H30C_1 0.9806 . ?
C29'_1 C30'_1 1.531(11) . ?
C29'_1 H29C_1 0.9900 . ?
C29'_1 H29D_1 0.9900 . ?
C30'_1 H30D_1 0.9832 . ?
C30'_1 H30E_1 0.9833 . ?
C30'_1 H30F_1 0.9833 . ?
C31_1 C32_1 1.524(10) . ?
C31_1 H31A_1 0.9900 . ?
C31_1 H31B_1 0.9900 . ?
C32_1 C33_1 1.531(10) . ?
C32_1 H32A_1 0.9900 . ?
C32_1 H32B_1 0.9900 . ?
C33_1 C34_1 1.526(10) . ?
C33_1 H33A_1 0.9900 . ?
C33_1 H33B_1 0.9900 . ?
C34_1 C35_1 1.534(11) . ?
C34_1 H34A_1 0.9900 . ?
C34_1 H34B_1 0.9900 . ?
C35_1 C36_1 1.529(11) . ?
C35_1 H35A_1 0.9900 . ?
C35_1 H35B_1 0.9900 . ?
C36_1 H36A_1 0.9870 . ?
C36_1 H36B_1 0.9866 . ?
C36_1 H36C_1 0.9868 . ?
C35'_1 C36'_1 1.529(11) . ?
C35'_1 H35C_1 0.9900 . ?
C35'_1 H35D_1 0.9900 . ?
C36'_1 H36D_1 0.9801 . ?
C36'_1 H36E_1 0.9801 . ?
C36'_1 H36F_1 0.9801 . ?
C37_1 C38_1 1.531(10) . ?
C37_1 H37A_1 0.9900 . ?
C37_1 H37B_1 0.9900 . ?
C38_1 C39_1 1.495(10) . ?
C38_1 H38A_1 0.9900 . ?
C38_1 H38B_1 0.9900 . ?
C39_1 C40_1 1.524(10) . ?
C39_1 H39A_1 0.9900 . ?
C39_1 H39B_1 0.9900 . ?
C40_1 C41_1 1.535(10) . ?
C40_1 H40A_1 0.9900 . ?
C40_1 H40B_1 0.9900 . ?
C41_1 C42_1 1.512(10) . ?
C41_1 H41A_1 0.9900 . ?
C41_1 H41B_1 0.9900 . ?
C42_1 H42A_1 0.9800 . ?
C42_1 H42B_1 0.9800 . ?
C42_1 H42C_1 0.9800 . ?
C43_1 C44_1 1.525(10) . ?
C43_1 H43A_1 0.9900 . ?
C43_1 H43B_1 0.9900 . ?
C44_1 C45_1 1.520(10) . ?
C44_1 H44A_1 0.9900 . ?
C44_1 H44B_1 0.9900 . ?
C45_1 C46_1 1.531(10) . ?
C45_1 H45A_1 0.9900 . ?
C45_1 H45B_1 0.9900 . ?
C46_1 C47_1 1.531(10) . ?
C46_1 H46A_1 0.9900 . ?
C46_1 H46B_1 0.9900 . ?
C47_1 C48_1 1.531(10) . ?
C47_1 H47A_1 0.9900 . ?
C47_1 H47B_1 0.9900 . ?
C48_1 H48A_1 0.9800 . ?
C48_1 H48B_1 0.9800 . ?
C48_1 H48C_1 0.9800 . ?
C49_1 C54_1 1.39(2) . ?
C49_1 C50_1 1.39(2) . ?
C50_1 C51_1 1.42(2) . ?
C50_1 H50_1 0.9500 . ?
C51_1 C52_1 1.35(3) . ?
C51_1 H51_1 0.9500 . ?
C52_1 C53_1 1.35(3) . ?
C52_1 H52_1 0.9500 . ?
C53_1 C54_1 1.39(2) . ?
C53_1 H53_1 0.9500 . ?
C54_1 H54_1 0.9500 . ?
C55_1 C56_1 1.38(2) . ?
C55_1 C60_1 1.38(2) . ?
C56_1 C57_1 1.42(3) . ?
C56_1 H56_1 0.9500 . ?
C57_1 C58_1 1.35(3) . ?
C57_1 H57_1 0.9500 . ?
C58_1 C59_1 1.35(3) . ?
C58_1 H58_1 0.9500 . ?
C59_1 C60_1 1.41(2) . ?
C59_1 H59_1 0.9500 . ?
C60_1 H60_1 0.9500 . ?
I1_2 Rh1_2 2.6125(12) . ?
Rh1_2 N2_2 2.038(10) . ?
Rh1_2 N3_2 2.043(10) . ?
Rh1_2 N4_2 2.050(10) . ?
Rh1_2 N1_2 2.065(9) . ?
Rh1_2 N2_3 2.266(9) . ?
N1_2 C2_2 1.349(15) . ?
N1_2 C5_2 1.377(15) . ?
N2_2 C10_2 1.346(16) . ?
N2_2 C7_2 1.386(15) . ?
N3_2 C12_2 1.358(16) . ?
N3_2 C15_2 1.398(15) . ?
N4_2 C17_2 1.358(15) . ?
N4_2 C20_2 1.364(15) . ?
C1_2 C2_2 1.370(16) . ?
C1_2 C20_2 1.385(17) . ?
C1_2 H1_2 0.9500 . ?
C2_2 C3_2 1.441(17) . ?
C3_2 C4_2 1.339(18) . ?
C3_2 C25_2 1.493(19) . ?
C4_2 C5_2 1.485(17) . ?
C4_2 C21_2 1.504(18) . ?
C5_2 C6_2 1.370(17) . ?
C6_2 C7_2 1.408(17) . ?
C6_2 C49_2 1.491(18) . ?
C7_2 C8_2 1.458(18) . ?
C8_2 C9_2 1.358(18) . ?
C8_2 C22_2 1.50(2) . ?
C9_2 C10_2 1.441(18) . ?
C9_2 C31_2 1.488(19) . ?
C10_2 C11_2 1.398(18) . ?
C11_2 C12_2 1.375(18) . ?
C11_2 H11_2 0.9500 . ?
C12_2 C13_2 1.443(18) . ?
C13_2 C14_2 1.348(19) . ?
C13_2 C37_2 1.513(19) . ?
C14_2 C15_2 1.453(17) . ?
C14_2 C23_2 1.526(18) . ?
C15_2 C16_2 1.384(17) . ?
C16_2 C17_2 1.409(17) . ?
C16_2 C55_2 1.510(17) . ?
C17_2 C18_2 1.472(17) . ?
C18_2 C19_2 1.353(18) . ?
C18_2 C24_2 1.498(19) . ?
C19_2 C20_2 1.436(17) . ?
C19_2 C43_2 1.492(18) . ?
C21_2 H21A_2 0.9800 . ?
C21_2 H21B_2 0.9800 . ?
C21_2 H21C_2 0.9800 . ?
C22_2 H22A_2 0.9800 . ?
C22_2 H22B_2 0.9800 . ?
C22_2 H22C_2 0.9800 . ?
C23_2 H23A_2 0.9800 . ?
C23_2 H23B_2 0.9800 . ?
C23_2 H23C_2 0.9800 . ?
C24_2 H24A_2 0.9800 . ?
C24_2 H24B_2 0.9800 . ?
C24_2 H24C_2 0.9800 . ?
C25_2 C26_2 1.534(10) . ?
C25_2 H25A_2 0.9900 . ?
C25_2 H25B_2 0.9900 . ?
C26_2 C27_2 1.523(11) . ?
C26_2 H26A_2 0.9900 . ?
C26_2 H26B_2 0.9900 . ?
C27_2 C28_2 1.523(11) . ?
C27_2 H27A_2 0.9900 . ?
C27_2 H27B_2 0.9900 . ?
C28_2 C29_2 1.525(11) . ?
C28_2 H28A_2 0.9900 . ?
C28_2 H28B_2 0.9900 . ?
C29_2 C30_2 1.527(11) . ?
C29_2 H29A_2 0.9900 . ?
C29_2 H29B_2 0.9900 . ?
C30_2 H30A_2 0.9800 . ?
C30_2 H30B_2 0.9800 . ?
C30_2 H30C_2 0.9800 . ?
C26'_2 C27'_2 1.530(11) . ?
C26'_2 H26C_2 0.9900 . ?
C26'_2 H26D_2 0.9900 . ?
C27'_2 C28'_2 1.529(11) . ?
C27'_2 H27C_2 0.9900 . ?
C27'_2 H27D_2 0.9900 . ?
C28'_2 C29'_2 1.524(11) . ?
C28'_2 H28C_2 0.9900 . ?
C28'_2 H28D_2 0.9900 . ?
C29'_2 C30'_2 1.526(11) . ?
C29'_2 H29C_2 0.9900 . ?
C29'_2 H29D_2 0.9900 . ?
C30'_2 H30D_2 0.9800 . ?
C30'_2 H30E_2 0.9800 . ?
C30'_2 H30F_2 0.9800 . ?
C31_2 C32_2 1.520(10) . ?
C31_2 H31A_2 0.9900 . ?
C31_2 H31B_2 0.9900 . ?
C32_2 C33_2 1.514(10) . ?
C32_2 H32A_2 0.9900 . ?
C32_2 H32B_2 0.9900 . ?
C33_2 C34_2 1.515(10) . ?
C33_2 H33A_2 0.9900 . ?
C33_2 H33B_2 0.9900 . ?
C34_2 C35_2 1.521(10) . ?
C34_2 H34A_2 0.9900 . ?
C34_2 H34B_2 0.9900 . ?
C35_2 C36_2 1.536(10) . ?
C35_2 H35A_2 0.9900 . ?
C35_2 H35B_2 0.9900 . ?
C36_2 H36A_2 0.9800 . ?
C36_2 H36B_2 0.9800 . ?
C36_2 H36C_2 0.9800 . ?
C37_2 C38_2 1.524(9) . ?
C37_2 H37A_2 0.9900 . ?
C37_2 H37B_2 0.9900 . ?
C38_2 C39_2 1.517(10) . ?
C38_2 H38A_2 0.9900 . ?
C38_2 H38B_2 0.9900 . ?
C39_2 C40_2 1.534(10) . ?
C39_2 H39A_2 0.9900 . ?
C39_2 H39B_2 0.9900 . ?
C40_2 C41_2 1.524(10) . ?
C40_2 H40A_2 0.9900 . ?
C40_2 H40B_2 0.9900 . ?
C41_2 C42_2 1.524(10) . ?
C41_2 H41A_2 0.9900 . ?
C41_2 H41B_2 0.9900 . ?
C42_2 H42A_2 0.9800 . ?
C42_2 H42B_2 0.9800 . ?
C42_2 H42C_2 0.9800 . ?
C43_2 C44_2 1.520(10) . ?
C43_2 H43A_2 0.9900 . ?
C43_2 H43B_2 0.9900 . ?
C44_2 C45_2 1.530(10) . ?
C44_2 H44A_2 0.9900 . ?
C44_2 H44B_2 0.9900 . ?
C45_2 C46_2 1.535(10) . ?
C45_2 H45A_2 0.9900 . ?
C45_2 H45B_2 0.9900 . ?
C46_2 C47_2 1.529(11) . ?
C46_2 H46A_2 0.9900 . ?
C46_2 H46B_2 0.9900 . ?
C47_2 C48_2 1.532(11) . ?
C47_2 H47A_2 0.9900 . ?
C47_2 H47B_2 0.9900 . ?
C48_2 H48A_2 0.9800 . ?
C48_2 H48B_2 0.9800 . ?
C48_2 H48C_2 0.9800 . ?
C47'_2 C48'_2 1.525(11) . ?
C47'_2 H47C_2 0.9900 . ?
C47'_2 H47D_2 0.9900 . ?
C48'_2 H48D_2 0.9800 . ?
C48'_2 H48E_2 0.9800 . ?
C48'_2 H48F_2 0.9800 . ?
C49_2 C50_2 1.36(2) . ?
C49_2 C54_2 1.38(2) . ?
C50_2 C51_2 1.42(3) . ?
C50_2 H50_2 0.9500 . ?
C51_2 C52_2 1.35(3) . ?
C51_2 H51_2 0.9500 . ?
C52_2 C53_2 1.29(3) . ?
C52_2 H52_2 0.9500 . ?
C53_2 C54_2 1.43(3) . ?
C53_2 H53_2 0.9500 . ?
C54_2 H54_2 0.9500 . ?
C55_2 C60_2 1.378(19) . ?
C55_2 C56_2 1.38(2) . ?
C56_2 C57_2 1.42(2) . ?
C56_2 H56_2 0.9500 . ?
C57_2 C58_2 1.38(3) . ?
C57_2 H57_2 0.9500 . ?
C58_2 C59_2 1.35(2) . ?
C58_2 H58_2 0.9500 . ?
C59_2 C60_2 1.40(2) . ?
C59_2 H59_2 0.9500 . ?
C60_2 H60_2 0.9500 . ?
N1_3 C5_3 1.45(2) . ?
N1_3 C1_3 1.45(2) . ?
N1_3 C3_3 1.48(2) . ?
N2_3 C2_3 1.428(17) . ?
N2_3 C6_3 1.479(17) . ?
N2_3 C4_3 1.497(18) . ?
C1_3 C2_3 1.52(2) . ?
C1_3 H1A_3 0.9900 . ?
C1_3 H1B_3 0.9900 . ?
C2_3 H2A_3 0.9900 . ?
C2_3 H2B_3 0.9900 . ?
C3_3 C4_3 1.52(3) . ?
C3_3 H3A_3 0.9900 . ?
C3_3 H3B_3 0.9900 . ?
C4_3 H4A_3 0.9900 . ?
C4_3 H4B_3 0.9900 . ?
C5_3 C6_3 1.52(2) . ?
C5_3 H5A_3 0.9900 . ?
C5_3 H5B_3 0.9900 . ?
C6_3 H6A_3 0.9900 . ?
C6_3 H6B_3 0.9900 . ?
Cl1_3 C100_3 1.731(17) . ?
Cl2_3 C100_3 1.712(18) . ?
C100_3 H10A_3 0.9900 . ?
C100_3 H10B_3 0.9900 . ?

loop_
_geom_torsion_atom_site_label_1
_geom_torsion_atom_site_label_2
_geom_torsion_atom_site_label_3
_geom_torsion_atom_site_label_4
_geom_torsion
_geom_torsion_site_symmetry_1
_geom_torsion_site_symmetry_2
_geom_torsion_site_symmetry_3
_geom_torsion_site_symmetry_4
_geom_torsion_publ_flag
N2_1 Rh1_1 N1_1 C5_1 5.3(10) . . . . ?
N4_1 Rh1_1 N1_1 C5_1 -173.9(10) . . . . ?
N3_1 Rh1_1 N1_1 C5_1 -80(9) . . . . ?
N1_3 Rh1_1 N1_1 C5_1 96.1(10) . . . . ?
I1_1 Rh1_1 N1_1 C5_1 -86.7(10) . . . . ?
N2_1 Rh1_1 N1_1 C2_1 173.1(10) . . . . ?
N4_1 Rh1_1 N1_1 C2_1 -6.1(10) . . . . ?
N3_1 Rh1_1 N1_1 C2_1 88(9) . . . . ?
N1_3 Rh1_1 N1_1 C2_1 -96.1(10) . . . . ?
I1_1 Rh1_1 N1_1 C2_1 81.1(9) . . . . ?
N4_1 Rh1_1 N2_1 C10_1 -39(21) . . . . ?
N1_1 Rh1_1 N2_1 C10_1 178.2(10) . . . . ?
N3_1 Rh1_1 N2_1 C10_1 -4.3(10) . . . . ?
N1_3 Rh1_1 N2_1 C10_1 87.3(9) . . . . ?
I1_1 Rh1_1 N2_1 C10_1 -94.4(9) . . . . ?
N4_1 Rh1_1 N2_1 C7_1 144(20) . . . . ?
N1_1 Rh1_1 N2_1 C7_1 1.6(10) . . . . ?
N3_1 Rh1_1 N2_1 C7_1 179.0(10) . . . . ?
N1_3 Rh1_1 N2_1 C7_1 -89.3(10) . . . . ?
I1_1 Rh1_1 N2_1 C7_1 88.9(10) . . . . ?
N2_1 Rh1_1 N3_1 C12_1 1.3(10) . . . . ?
N4_1 Rh1_1 N3_1 C12_1 -179.4(10) . . . . ?
N1_1 Rh1_1 N3_1 C12_1 87(9) . . . . ?
N1_3 Rh1_1 N3_1 C12_1 -89.6(9) . . . . ?
I1_1 Rh1_1 N3_1 C12_1 93.2(9) . . . . ?
N2_1 Rh1_1 N3_1 C15_1 -173.3(10) . . . . ?
N4_1 Rh1_1 N3_1 C15_1 6.0(10) . . . . ?
N1_1 Rh1_1 N3_1 C15_1 -88(9) . . . . ?
N1_3 Rh1_1 N3_1 C15_1 95.8(10) . . . . ?
I1_1 Rh1_1 N3_1 C15_1 -81.4(10) . . . . ?
N2_1 Rh1_1 N4_1 C17_1 35(21) . . . . ?
N1_1 Rh1_1 N4_1 C17_1 177.5(11) . . . . ?
N3_1 Rh1_1 N4_1 C17_1 0.0(11) . . . . ?
N1_3 Rh1_1 N4_1 C17_1 -91.7(11) . . . . ?
I1_1 Rh1_1 N4_1 C17_1 90.2(11) . . . . ?
N2_1 Rh1_1 N4_1 C20_1 -142(20) . . . . ?
N1_1 Rh1_1 N4_1 C20_1 0.1(10) . . . . ?
N3_1 Rh1_1 N4_1 C20_1 -177.3(10) . . . . ?
N1_3 Rh1_1 N4_1 C20_1 91.0(10) . . . . ?
I1_1 Rh1_1 N4_1 C20_1 -87.2(10) . . . . ?
C20_1 C1_1 C2_1 N1_1 -4(2) . . . . ?
C20_1 C1_1 C2_1 C3_1 176.0(14) . . . . ?
C5_1 N1_1 C2_1 C1_1 179.0(13) . . . . ?
Rh1_1 N1_1 C2_1 C1_1 8.9(18) . . . . ?
C5_1 N1_1 C2_1 C3_1 -0.9(14) . . . . ?
Rh1_1 N1_1 C2_1 C3_1 -171.1(8) . . . . ?
C1_1 C2_1 C3_1 C4_1 -178.3(13) . . . . ?
N1_1 C2_1 C3_1 C4_1 1.7(16) . . . . ?
C1_1 C2_1 C3_1 C25_1 -5(2) . . . . ?
N1_1 C2_1 C3_1 C25_1 175.3(12) . . . . ?
C2_1 C3_1 C4_1 C5_1 -1.6(15) . . . . ?
C25_1 C3_1 C4_1 C5_1 -174.9(13) . . . . ?
C2_1 C3_1 C4_1 C21_1 179.5(13) . . . . ?
C25_1 C3_1 C4_1 C21_1 6(2) . . . . ?
C2_1 N1_1 C5_1 C6_1 -178.7(12) . . . . ?
Rh1_1 N1_1 C5_1 C6_1 -9.4(18) . . . . ?
C2_1 N1_1 C5_1 C4_1 -0.1(14) . . . . ?
Rh1_1 N1_1 C5_1 C4_1 169.2(8) . . . . ?
C3_1 C4_1 C5_1 N1_1 1.1(15) . . . . ?
C21_1 C4_1 C5_1 N1_1 179.8(14) . . . . ?
C3_1 C4_1 C5_1 C6_1 179.7(12) . . . . ?
C21_1 C4_1 C5_1 C6_1 -2(2) . . . . ?
N1_1 C5_1 C6_1 C7_1 6(2) . . . . ?
C4_1 C5_1 C6_1 C7_1 -172.9(12) . . . . ?
N1_1 C5_1 C6_1 C49_1 -177.5(11) . . . . ?
C4_1 C5_1 C6_1 C49_1 4.2(19) . . . . ?
C10_1 N2_1 C7_1 C6_1 178.0(11) . . . . ?
Rh1_1 N2_1 C7_1 C6_1 -4.9(17) . . . . ?
C10_1 N2_1 C7_1 C8_1 -1.2(13) . . . . ?
Rh1_1 N2_1 C7_1 C8_1 176.0(8) . . . . ?
C5_1 C6_1 C7_1 N2_1 2(2) . . . . ?
C49_1 C6_1 C7_1 N2_1 -175.3(11) . . . . ?
C5_1 C6_1 C7_1 C8_1 -179.2(12) . . . . ?
C49_1 C6_1 C7_1 C8_1 3.7(19) . . . . ?
N2_1 C7_1 C8_1 C9_1 2.4(14) . . . . ?
C6_1 C7_1 C8_1 C9_1 -176.7(12) . . . . ?
N2_1 C7_1 C8_1 C22_1 176.3(14) . . . . ?
C6_1 C7_1 C8_1 C22_1 -3(2) . . . . ?
C7_1 C8_1 C9_1 C10_1 -2.6(14) . . . . ?
C22_1 C8_1 C9_1 C10_1 -176.9(13) . . . . ?
C7_1 C8_1 C9_1 C31_1 -178.5(13) . . . . ?
C22_1 C8_1 C9_1 C31_1 7(2) . . . . ?
C7_1 N2_1 C10_1 C11_1 -177.0(11) . . . . ?
Rh1_1 N2_1 C10_1 C11_1 5.7(17) . . . . ?
C7_1 N2_1 C10_1 C9_1 -0.5(14) . . . . ?
Rh1_1 N2_1 C10_1 C9_1 -177.8(8) . . . . ?
C8_1 C9_1 C10_1 N2_1 2.1(15) . . . . ?
C31_1 C9_1 C10_1 N2_1 178.1(12) . . . . ?
C8_1 C9_1 C10_1 C11_1 178.6(12) . . . . ?
C31_1 C9_1 C10_1 C11_1 -5(2) . . . . ?
N2_1 C10_1 C11_1 C12_1 -3(2) . . . . ?
C9_1 C10_1 C11_1 C12_1 -179.0(12) . . . . ?
C15_1 N3_1 C12_1 C11_1 176.4(12) . . . . ?
Rh1_1 N3_1 C12_1 C11_1 0.8(17) . . . . ?
C15_1 N3_1 C12_1 C13_1 -1.5(14) . . . . ?
Rh1_1 N3_1 C12_1 C13_1 -177.1(8) . . . . ?
C10_1 C11_1 C12_1 N3_1 -1(2) . . . . ?
C10_1 C11_1 C12_1 C13_1 177.0(12) . . . . ?
N3_1 C12_1 C13_1 C14_1 2.6(14) . . . . ?
C11_1 C12_1 C13_1 C14_1 -175.4(12) . . . . ?
N3_1 C12_1 C13_1 C37_1 -172.8(11) . . . . ?
C11_1 C12_1 C13_1 C37_1 9.1(19) . . . . ?
C12_1 C13_1 C14_1 C15_1 -2.5(14) . . . . ?
C37_1 C13_1 C14_1 C15_1 172.6(13) . . . . ?
C12_1 C13_1 C14_1 C23_1 178.4(12) . . . . ?
C37_1 C13_1 C14_1 C23_1 -6(2) . . . . ?
C12_1 N3_1 C15_1 C16_1 176.6(12) . . . . ?
Rh1_1 N3_1 C15_1 C16_1 -8.1(18) . . . . ?
C12_1 N3_1 C15_1 C14_1 -0.1(13) . . . . ?
Rh1_1 N3_1 C15_1 C14_1 175.2(8) . . . . ?
C13_1 C14_1 C15_1 N3_1 1.7(14) . . . . ?
C23_1 C14_1 C15_1 N3_1 -179.3(13) . . . . ?
C13_1 C14_1 C15_1 C16_1 -174.8(13) . . . . ?
C23_1 C14_1 C15_1 C16_1 4(2) . . . . ?
N3_1 C15_1 C16_1 C17_1 3(2) . . . . ?
C14_1 C15_1 C16_1 C17_1 178.6(13) . . . . ?
N3_1 C15_1 C16_1 C55_1 178.1(12) . . . . ?
C14_1 C15_1 C16_1 C55_1 -6(2) . . . . ?
C20_1 N4_1 C17_1 C16_1 173.2(13) . . . . ?
Rh1_1 N4_1 C17_1 C16_1 -4(2) . . . . ?
C20_1 N4_1 C17_1 C18_1 -4.0(15) . . . . ?
Rh1_1 N4_1 C17_1 C18_1 178.3(9) . . . . ?
C15_1 C16_1 C17_1 N4_1 4(2) . . . . ?
C55_1 C16_1 C17_1 N4_1 -171.6(12) . . . . ?
C15_1 C16_1 C17_1 C18_1 -179.3(13) . . . . ?
C55_1 C16_1 C17_1 C18_1 5(2) . . . . ?
N4_1 C17_1 C18_1 C19_1 3.8(17) . . . . ?
C16_1 C17_1 C18_1 C19_1 -173.3(14) . . . . ?
N4_1 C17_1 C18_1 C24_1 -178.1(15) . . . . ?
C16_1 C17_1 C18_1 C24_1 5(3) . . . . ?
C17_1 C18_1 C19_1 C20_1 -2.0(17) . . . . ?
C24_1 C18_1 C19_1 C20_1 179.8(14) . . . . ?
C17_1 C18_1 C19_1 C43_1 179.9(14) . . . . ?
C24_1 C18_1 C19_1 C43_1 2(3) . . . . ?
C2_1 C1_1 C20_1 N4_1 -4(2) . . . . ?
C2_1 C1_1 C20_1 C19_1 -179.3(14) . . . . ?
C17_1 N4_1 C20_1 C1_1 -173.5(13) . . . . ?
Rh1_1 N4_1 C20_1 C1_1 4.3(19) . . . . ?
C17_1 N4_1 C20_1 C19_1 2.8(15) . . . . ?
Rh1_1 N4_1 C20_1 C19_1 -179.3(9) . . . . ?
C18_1 C19_1 C20_1 C1_1 176.0(14) . . . . ?
C43_1 C19_1 C20_1 C1_1 -6(2) . . . . ?
C18_1 C19_1 C20_1 N4_1 -0.4(16) . . . . ?
C43_1 C19_1 C20_1 N4_1 177.8(13) . . . . ?
C4_1 C3_1 C25_1 C26_1 67.1(19) . . . . ?
C2_1 C3_1 C25_1 C26_1 -105.1(16) . . . . ?
C3_1 C25_1 C26_1 C27_1 62(2) . . . . ?
C25_1 C26_1 C27_1 C28_1 -177.2(19) . . . . ?
C26_1 C27_1 C28_1 C29_1 176(4) . . . . ?
C27_1 C28_1 C29_1 C30_1 -170(6) . . . . ?
C8_1 C9_1 C31_1 C32_1 86.7(19) . . . . ?
C10_1 C9_1 C31_1 C32_1 -88.5(19) . . . . ?
C9_1 C31_1 C32_1 C33_1 -174.9(16) . . . . ?
C31_1 C32_1 C33_1 C34_1 170.0(16) . . . . ?
C32_1 C33_1 C34_1 C35_1 -81(4) . . . . ?
C33_1 C34_1 C35_1 C36_1 174(5) . . . . ?
C14_1 C13_1 C37_1 C38_1 -107.4(17) . . . . ?
C12_1 C13_1 C37_1 C38_1 66.9(16) . . . . ?
C13_1 C37_1 C38_1 C39_1 71.8(17) . . . . ?
C37_1 C38_1 C39_1 C40_1 -82(2) . . . . ?
C38_1 C39_1 C40_1 C41_1 175(2) . . . . ?
C39_1 C40_1 C41_1 C42_1 -151(3) . . . . ?
C18_1 C19_1 C43_1 C44_1 79.9(19) . . . . ?
C20_1 C19_1 C43_1 C44_1 -97.9(17) . . . . ?
C19_1 C43_1 C44_1 C45_1 71.1(17) . . . . ?
C43_1 C44_1 C45_1 C46_1 74(2) . . . . ?
C44_1 C45_1 C46_1 C47_1 -180(2) . . . . ?
C45_1 C46_1 C47_1 C48_1 -177(3) . . . . ?
C5_1 C6_1 C49_1 C54_1 -93.4(16) . . . . ?
C7_1 C6_1 C49_1 C54_1 83.9(16) . . . . ?
C5_1 C6_1 C49_1 C50_1 84.5(17) . . . . ?
C7_1 C6_1 C49_1 C50_1 -98.3(16) . . . . ?
C54_1 C49_1 C50_1 C51_1 0(2) . . . . ?
C6_1 C49_1 C50_1 C51_1 -178.4(14) . . . . ?
C49_1 C50_1 C51_1 C52_1 1(3) . . . . ?
C50_1 C51_1 C52_1 C53_1 1(3) . . . . ?
C51_1 C52_1 C53_1 C54_1 -4(3) . . . . ?
C50_1 C49_1 C54_1 C53_1 -2(2) . . . . ?
C6_1 C49_1 C54_1 C53_1 175.5(15) . . . . ?
C52_1 C53_1 C54_1 C49_1 4(3) . . . . ?
C17_1 C16_1 C55_1 C56_1 -92.3(17) . . . . ?
C15_1 C16_1 C55_1 C56_1 91.8(17) . . . . ?
C17_1 C16_1 C55_1 C60_1 87.0(18) . . . . ?
C15_1 C16_1 C55_1 C60_1 -88.8(17) . . . . ?
C60_1 C55_1 C56_1 C57_1 3(2) . . . . ?
C16_1 C55_1 C56_1 C57_1 -178.1(15) . . . . ?
C55_1 C56_1 C57_1 C58_1 -3(3) . . . . ?
C56_1 C57_1 C58_1 C59_1 2(3) . . . . ?
C57_1 C58_1 C59_1 C60_1 -1(3) . . . . ?
C56_1 C55_1 C60_1 C59_1 -1(2) . . . . ?
C16_1 C55_1 C60_1 C59_1 179.5(15) . . . . ?
C58_1 C59_1 C60_1 C55_1 0(3) . . . . ?
N2_2 Rh1_2 N1_2 C2_2 179.4(9) . . . . ?
N3_2 Rh1_2 N1_2 C2_2 91(8) . . . . ?
N4_2 Rh1_2 N1_2 C2_2 -1.6(9) . . . . ?
N2_3 Rh1_2 N1_2 C2_2 -90.5(9) . . . . ?
I1_2 Rh1_2 N1_2 C2_2 91.0(9) . . . . ?
N2_2 Rh1_2 N1_2 C5_2 8.3(10) . . . . ?
N3_2 Rh1_2 N1_2 C5_2 -80(8) . . . . ?
N4_2 Rh1_2 N1_2 C5_2 -172.7(10) . . . . ?
N2_3 Rh1_2 N1_2 C5_2 98.4(10) . . . . ?
I1_2 Rh1_2 N1_2 C5_2 -80.1(9) . . . . ?
N3_2 Rh1_2 N2_2 C10_2 -2.8(10) . . . . ?
N4_2 Rh1_2 N2_2 C10_2 93(26) . . . . ?
N1_2 Rh1_2 N2_2 C10_2 -180.0(10) . . . . ?
N2_3 Rh1_2 N2_2 C10_2 89.1(10) . . . . ?
I1_2 Rh1_2 N2_2 C10_2 -90.5(10) . . . . ?
N3_2 Rh1_2 N2_2 C7_2 174.6(10) . . . . ?
N4_2 Rh1_2 N2_2 C7_2 -90(26) . . . . ?
N1_2 Rh1_2 N2_2 C7_2 -2.6(10) . . . . ?
N2_3 Rh1_2 N2_2 C7_2 -93.5(10) . . . . ?
I1_2 Rh1_2 N2_2 C7_2 86.9(10) . . . . ?
N2_2 Rh1_2 N3_2 C12_2 -7.9(10) . . . . ?
N4_2 Rh1_2 N3_2 C12_2 173.0(10) . . . . ?
N1_2 Rh1_2 N3_2 C12_2 81(8) . . . . ?
N2_3 Rh1_2 N3_2 C12_2 -98.1(10) . . . . ?
I1_2 Rh1_2 N3_2 C12_2 80.4(10) . . . . ?
N2_2 Rh1_2 N3_2 C15_2 -176.6(10) . . . . ?
N4_2 Rh1_2 N3_2 C15_2 4.3(10) . . . . ?
N1_2 Rh1_2 N3_2 C15_2 -88(8) . . . . ?
N2_3 Rh1_2 N3_2 C15_2 93.2(10) . . . . ?
I1_2 Rh1_2 N3_2 C15_2 -88.4(10) . . . . ?
N2_2 Rh1_2 N4_2 C17_2 -89(26) . . . . ?
N3_2 Rh1_2 N4_2 C17_2 6.8(10) . . . . ?
N1_2 Rh1_2 N4_2 C17_2 -176.0(10) . . . . ?
N2_3 Rh1_2 N4_2 C17_2 -85.1(10) . . . . ?
I1_2 Rh1_2 N4_2 C17_2 94.5(10) . . . . ?
N2_2 Rh1_2 N4_2 C20_2 83(26) . . . . ?
N3_2 Rh1_2 N4_2 C20_2 178.9(10) . . . . ?
N1_2 Rh1_2 N4_2 C20_2 -3.8(10) . . . . ?
N2_3 Rh1_2 N4_2 C20_2 87.0(10) . . . . ?
I1_2 Rh1_2 N4_2 C20_2 -93.4(9) . . . . ?
C5_2 N1_2 C2_2 C1_2 176.3(12) . . . . ?
Rh1_2 N1_2 C2_2 C1_2 3.7(17) . . . . ?
C5_2 N1_2 C2_2 C3_2 -3.2(13) . . . . ?
Rh1_2 N1_2 C2_2 C3_2 -175.8(8) . . . . ?
C20_2 C1_2 C2_2 N1_2 0(2) . . . . ?
C20_2 C1_2 C2_2 C3_2 179.2(12) . . . . ?
N1_2 C2_2 C3_2 C4_2 3.8(14) . . . . ?
C1_2 C2_2 C3_2 C4_2 -175.7(12) . . . . ?
N1_2 C2_2 C3_2 C25_2 -174.1(12) . . . . ?
C1_2 C2_2 C3_2 C25_2 6(2) . . . . ?
C2_2 C3_2 C4_2 C5_2 -2.8(14) . . . . ?
C25_2 C3_2 C4_2 C5_2 175.0(12) . . . . ?
C2_2 C3_2 C4_2 C21_2 -178.7(12) . . . . ?
C25_2 C3_2 C4_2 C21_2 -1(2) . . . . ?
C2_2 N1_2 C5_2 C6_2 179.2(12) . . . . ?
Rh1_2 N1_2 C5_2 C6_2 -8.7(18) . . . . ?
C2_2 N1_2 C5_2 C4_2 1.5(13) . . . . ?
Rh1_2 N1_2 C5_2 C4_2 173.6(8) . . . . ?
C3_2 C4_2 C5_2 C6_2 -176.7(13) . . . . ?
C21_2 C4_2 C5_2 C6_2 -1(2) . . . . ?
C3_2 C4_2 C5_2 N1_2 0.9(14) . . . . ?
C21_2 C4_2 C5_2 N1_2 176.7(12) . . . . ?
N1_2 C5_2 C6_2 C7_2 0(2) . . . . ?
C4_2 C5_2 C6_2 C7_2 177.5(12) . . . . ?
N1_2 C5_2 C6_2 C49_2 174.9(11) . . . . ?
C4_2 C5_2 C6_2 C49_2 -8(2) . . . . ?
C10_2 N2_2 C7_2 C6_2 174.3(12) . . . . ?
Rh1_2 N2_2 C7_2 C6_2 -3.4(18) . . . . ?
C10_2 N2_2 C7_2 C8_2 -4.4(14) . . . . ?
Rh1_2 N2_2 C7_2 C8_2 177.9(8) . . . . ?
C5_2 C6_2 C7_2 N2_2 6(2) . . . . ?
C49_2 C6_2 C7_2 N2_2 -168.6(12) . . . . ?
C5_2 C6_2 C7_2 C8_2 -175.6(13) . . . . ?
C49_2 C6_2 C7_2 C8_2 10(2) . . . . ?
N2_2 C7_2 C8_2 C9_2 1.8(15) . . . . ?
C6_2 C7_2 C8_2 C9_2 -176.8(13) . . . . ?
N2_2 C7_2 C8_2 C22_2 -175.1(13) . . . . ?
C6_2 C7_2 C8_2 C22_2 6(2) . . . . ?
C7_2 C8_2 C9_2 C10_2 1.3(15) . . . . ?
C22_2 C8_2 C9_2 C10_2 178.5(13) . . . . ?
C7_2 C8_2 C9_2 C31_2 -175.0(12) . . . . ?
C22_2 C8_2 C9_2 C31_2 2(2) . . . . ?
C7_2 N2_2 C10_2 C11_2 -168.3(12) . . . . ?
Rh1_2 N2_2 C10_2 C11_2 9.5(18) . . . . ?
C7_2 N2_2 C10_2 C9_2 5.3(14) . . . . ?
Rh1_2 N2_2 C10_2 C9_2 -176.8(8) . . . . ?
C8_2 C9_2 C10_2 N2_2 -4.2(15) . . . . ?
C31_2 C9_2 C10_2 N2_2 172.2(12) . . . . ?
C8_2 C9_2 C10_2 C11_2 169.7(13) . . . . ?
C31_2 C9_2 C10_2 C11_2 -14(2) . . . . ?
N2_2 C10_2 C11_2 C12_2 -6(2) . . . . ?
C9_2 C10_2 C11_2 C12_2 -179.0(13) . . . . ?
C15_2 N3_2 C12_2 C11_2 -176.0(13) . . . . ?
Rh1_2 N3_2 C12_2 C11_2 13.3(18) . . . . ?
C15_2 N3_2 C12_2 C13_2 0.0(14) . . . . ?
Rh1_2 N3_2 C12_2 C13_2 -170.7(8) . . . . ?
C10_2 C11_2 C12_2 N3_2 -7(2) . . . . ?
C10_2 C11_2 C12_2 C13_2 178.0(13) . . . . ?
N3_2 C12_2 C13_2 C14_2 0.9(16) . . . . ?
C11_2 C12_2 C13_2 C14_2 176.9(13) . . . . ?
N3_2 C12_2 C13_2 C37_2 175.3(12) . . . . ?
C11_2 C12_2 C13_2 C37_2 -9(2) . . . . ?
C12_2 C13_2 C14_2 C15_2 -1.4(15) . . . . ?
C37_2 C13_2 C14_2 C15_2 -175.7(12) . . . . ?
C12_2 C13_2 C14_2 C23_2 -179.8(12) . . . . ?
C37_2 C13_2 C14_2 C23_2 6(2) . . . . ?
C12_2 N3_2 C15_2 C16_2 177.9(12) . . . . ?
Rh1_2 N3_2 C15_2 C16_2 -11.9(17) . . . . ?
C12_2 N3_2 C15_2 C14_2 -0.9(13) . . . . ?
Rh1_2 N3_2 C15_2 C14_2 169.4(8) . . . . ?
C13_2 C14_2 C15_2 C16_2 -177.2(13) . . . . ?
C23_2 C14_2 C15_2 C16_2 1(2) . . . . ?
C13_2 C14_2 C15_2 N3_2 1.5(15) . . . . ?
C23_2 C14_2 C15_2 N3_2 179.7(12) . . . . ?
N3_2 C15_2 C16_2 C17_2 9(2) . . . . ?
C14_2 C15_2 C16_2 C17_2 -172.9(12) . . . . ?
N3_2 C15_2 C16_2 C55_2 -174.9(11) . . . . ?
C14_2 C15_2 C16_2 C55_2 4(2) . . . . ?
C20_2 N4_2 C17_2 C16_2 175.5(12) . . . . ?
Rh1_2 N4_2 C17_2 C16_2 -11.4(18) . . . . ?
C20_2 N4_2 C17_2 C18_2 -3.5(14) . . . . ?
Rh1_2 N4_2 C17_2 C18_2 169.6(8) . . . . ?
C15_2 C16_2 C17_2 N4_2 3(2) . . . . ?
C55_2 C16_2 C17_2 N4_2 -173.1(11) . . . . ?
C15_2 C16_2 C17_2 C18_2 -177.8(12) . . . . ?
C55_2 C16_2 C17_2 C18_2 5.8(19) . . . . ?
N4_2 C17_2 C18_2 C19_2 1.6(15) . . . . ?
C16_2 C17_2 C18_2 C19_2 -177.4(12) . . . . ?
N4_2 C17_2 C18_2 C24_2 -171.8(13) . . . . ?
C16_2 C17_2 C18_2 C24_2 9(2) . . . . ?
C17_2 C18_2 C19_2 C20_2 0.9(15) . . . . ?
C24_2 C18_2 C19_2 C20_2 174.8(12) . . . . ?
C17_2 C18_2 C19_2 C43_2 -175.6(13) . . . . ?
C24_2 C18_2 C19_2 C43_2 -2(2) . . . . ?
C17_2 N4_2 C20_2 C1_2 -178.4(12) . . . . ?
Rh1_2 N4_2 C20_2 C1_2 8.1(18) . . . . ?
C17_2 N4_2 C20_2 C19_2 4.1(14) . . . . ?
Rh1_2 N4_2 C20_2 C19_2 -169.5(8) . . . . ?
C2_2 C1_2 C20_2 N4_2 -6(2) . . . . ?
C2_2 C1_2 C20_2 C19_2 170.8(13) . . . . ?
C18_2 C19_2 C20_2 N4_2 -3.1(15) . . . . ?
C43_2 C19_2 C20_2 N4_2 173.6(12) . . . . ?
C18_2 C19_2 C20_2 C1_2 179.3(12) . . . . ?
C43_2 C19_2 C20_2 C1_2 -4(2) . . . . ?
C4_2 C3_2 C25_2 C26_2 -104(2) . . . . ?
C2_2 C3_2 C25_2 C26_2 73(2) . . . . ?
C3_2 C25_2 C26_2 C27_2 56(3) . . . . ?
C25_2 C26_2 C27_2 C28_2 -94(5) . . . . ?
C26_2 C27_2 C28_2 C29_2 -173(4) . . . . ?
C27_2 C28_2 C29_2 C30_2 -65(7) . . . . ?
C26'_2 C27'_2 C28'_2 C29'_2 79(6) . . . . ?
C27'_2 C28'_2 C29'_2 C30'_2 -168(6) . . . . ?
C8_2 C9_2 C31_2 C32_2 75.2(18) . . . . ?
C10_2 C9_2 C31_2 C32_2 -100.5(16) . . . . ?
C9_2 C31_2 C32_2 C33_2 57(2) . . . . ?
C31_2 C32_2 C33_2 C34_2 63(2) . . . . ?
C32_2 C33_2 C34_2 C35_2 77(3) . . . . ?
C33_2 C34_2 C35_2 C36_2 -180(3) . . . . ?
C14_2 C13_2 C37_2 C38_2 69.7(18) . . . . ?
C12_2 C13_2 C37_2 C38_2 -103.5(16) . . . . ?
C13_2 C37_2 C38_2 C39_2 65(2) . . . . ?
C37_2 C38_2 C39_2 C40_2 -176(2) . . . . ?
C38_2 C39_2 C40_2 C41_2 -170(2) . . . . ?
C39_2 C40_2 C41_2 C42_2 -63(3) . . . . ?
C18_2 C19_2 C43_2 C44_2 96.2(19) . . . . ?
C20_2 C19_2 C43_2 C44_2 -79.8(18) . . . . ?
C19_2 C43_2 C44_2 C45_2 -179.8(17) . . . . ?
C43_2 C44_2 C45_2 C46_2 -172(2) . . . . ?
C44_2 C45_2 C46_2 C47_2 -173(3) . . . . ?
C45_2 C46_2 C47_2 C48_2 -88(5) . . . . ?
C5_2 C6_2 C49_2 C50_2 91.8(17) . . . . ?
C7_2 C6_2 C49_2 C50_2 -93.2(17) . . . . ?
C5_2 C6_2 C49_2 C54_2 -88.7(16) . . . . ?
C7_2 C6_2 C49_2 C54_2 86.4(16) . . . . ?
C54_2 C49_2 C50_2 C51_2 -2(3) . . . . ?
C6_2 C49_2 C50_2 C51_2 177.9(15) . . . . ?
C49_2 C50_2 C51_2 C52_2 2(3) . . . . ?
C50_2 C51_2 C52_2 C53_2 0(3) . . . . ?
C51_2 C52_2 C53_2 C54_2 -2(3) . . . . ?
C50_2 C49_2 C54_2 C53_2 0(2) . . . . ?
C6_2 C49_2 C54_2 C53_2 -179.8(14) . . . . ?
C52_2 C53_2 C54_2 C49_2 2(3) . . . . ?
C15_2 C16_2 C55_2 C60_2 -96.7(15) . . . . ?
C17_2 C16_2 C55_2 C60_2 80.1(16) . . . . ?
C15_2 C16_2 C55_2 C56_2 81.2(16) . . . . ?
C17_2 C16_2 C55_2 C56_2 -102.0(15) . . . . ?
C60_2 C55_2 C56_2 C57_2 1(2) . . . . ?
C16_2 C55_2 C56_2 C57_2 -176.5(14) . . . . ?
C55_2 C56_2 C57_2 C58_2 0(2) . . . . ?
C56_2 C57_2 C58_2 C59_2 -3(3) . . . . ?
C57_2 C58_2 C59_2 C60_2 5(3) . . . . ?
C56_2 C55_2 C60_2 C59_2 0(2) . . . . ?
C16_2 C55_2 C60_2 C59_2 177.9(13) . . . . ?
C58_2 C59_2 C60_2 C55_2 -3(2) . . . . ?
N2_1 Rh1_1 N1_3 C5_3 -108.5(10) . . . . ?
N4_1 Rh1_1 N1_3 C5_3 70.5(11) . . . . ?
N1_1 Rh1_1 N1_3 C5_3 164.1(11) . . . . ?
N3_1 Rh1_1 N1_3 C5_3 -16.1(11) . . . . ?
I1_1 Rh1_1 N1_3 C5_3 105(4) . . . . ?
N2_1 Rh1_1 N1_3 C1_3 15.3(11) . . . . ?
N4_1 Rh1_1 N1_3 C1_3 -165.7(11) . . . . ?
N1_1 Rh1_1 N1_3 C1_3 -72.1(11) . . . . ?
N3_1 Rh1_1 N1_3 C1_3 107.7(11) . . . . ?
I1_1 Rh1_1 N1_3 C1_3 -131(4) . . . . ?
N2_1 Rh1_1 N1_3 C3_3 132.9(12) . . . . ?
N4_1 Rh1_1 N1_3 C3_3 -48.1(12) . . . . ?
N1_1 Rh1_1 N1_3 C3_3 45.5(12) . . . . ?
N3_1 Rh1_1 N1_3 C3_3 -134.7(12) . . . . ?
I1_1 Rh1_1 N1_3 C3_3 -14(5) . . . . ?
N2_2 Rh1_2 N2_3 C2_3 153.5(9) . . . . ?
N3_2 Rh1_2 N2_3 C2_3 -114.4(9) . . . . ?
N4_2 Rh1_2 N2_3 C2_3 -26.4(9) . . . . ?
N1_2 Rh1_2 N2_3 C2_3 65.7(9) . . . . ?
I1_2 Rh1_2 N2_3 C2_3 167(8) . . . . ?
N2_2 Rh1_2 N2_3 C6_3 -84.5(8) . . . . ?
N3_2 Rh1_2 N2_3 C6_3 7.7(9) . . . . ?
N4_2 Rh1_2 N2_3 C6_3 95.6(9) . . . . ?
N1_2 Rh1_2 N2_3 C6_3 -172.3(8) . . . . ?
I1_2 Rh1_2 N2_3 C6_3 -71(8) . . . . ?
N2_2 Rh1_2 N2_3 C4_3 34.8(9) . . . . ?
N3_2 Rh1_2 N2_3 C4_3 127.0(9) . . . . ?
N4_2 Rh1_2 N2_3 C4_3 -145.1(9) . . . . ?
N1_2 Rh1_2 N2_3 C4_3 -53.0(9) . . . . ?
I1_2 Rh1_2 N2_3 C4_3 48(8) . . . . ?
C5_3 N1_3 C1_3 C2_3 -51.8(19) . . . . ?
C3_3 N1_3 C1_3 C2_3 61.0(19) . . . . ?
Rh1_1 N1_3 C1_3 C2_3 -178.1(11) . . . . ?
C6_3 N2_3 C2_3 C1_3 59.2(16) . . . . ?
C4_3 N2_3 C2_3 C1_3 -55.6(16) . . . . ?
Rh1_2 N2_3 C2_3 C1_3 -177.5(11) . . . . ?
N1_3 C1_3 C2_3 N2_3 -6(2) . . . . ?
C5_3 N1_3 C3_3 C4_3 61(2) . . . . ?
C1_3 N1_3 C3_3 C4_3 -54(2) . . . . ?
Rh1_1 N1_3 C3_3 C4_3 -176.3(13) . . . . ?
C2_3 N2_3 C4_3 C3_3 61.9(16) . . . . ?
C6_3 N2_3 C4_3 C3_3 -54.2(17) . . . . ?
Rh1_2 N2_3 C4_3 C3_3 -175.9(12) . . . . ?
N1_3 C3_3 C4_3 N2_3 -6(2) . . . . ?
C1_3 N1_3 C5_3 C6_3 57.3(19) . . . . ?
C3_3 N1_3 C5_3 C6_3 -54.9(19) . . . . ?
Rh1_1 N1_3 C5_3 C6_3 -176.3(11) . . . . ?
C2_3 N2_3 C6_3 C5_3 -53.6(16) . . . . ?
C4_3 N2_3 C6_3 C5_3 60.6(15) . . . . ?
Rh1_2 N2_3 C6_3 C5_3 -177.5(11) . . . . ?
N1_3 C5_3 C6_3 N2_3 -5(2) . . . . ?
